data_7235281
loop_
_publ_author_name
'Canaj, Angelos B.'
'Nodaraki, Lydia E.'
'Philippidis, Aggelos'
'Tzimopoulos, Demetrios I.'
'Fotopoulou, Eirini'
'Siczek, Milosz'
'Lis, Tadeusz'
'Milios, Constantinos J.'

_publ_section_title
;
 An indeno-quinoxaline based oxime ligand for the synthesis of polynuclear
 Ni(ii) clusters
;
_journal_issue 32
_journal_name_full 'RSC Advances'
_journal_page_first 13214
_journal_paper_doi 10.1039/c3ra41455h
_journal_volume 3
_journal_year 2013
_chemical_formula_moiety 'C94 H67 N18 Ni5 O13, Cl O4, 8.8(C H4 O), 1.4(H2 O)'
_chemical_formula_sum 'C102.8 H105 Cl N18 Ni5 O27.2'
_chemical_formula_weight 2356.85
_space_group_IT_number 2
_space_group_name_Hall '-P 1'
_space_group_name_H-M_alt 'P -1'
_symmetry_cell_setting triclinic
_symmetry_space_group_name_Hall '-P 1'
_symmetry_space_group_name_H-M 'P -1'
_atom_sites_solution_hydrogens geom
_atom_sites_solution_primary direct
_atom_sites_solution_secondary difmap
_audit_creation_method SHELXL-97
_cell_angle_alpha 93.80(3)
_cell_angle_beta 100.35(3)
_cell_angle_gamma 97.00(3)
_cell_formula_units_Z 2
_cell_length_a 15.782(4)
_cell_length_b 17.617(5)
_cell_length_c 19.885(5)
_cell_measurement_reflns_used 19308
_cell_measurement_temperature 80(2)
_cell_measurement_theta_max 28.87
_cell_measurement_theta_min 2.75
_cell_volume 5376(3)
_computing_cell_refinement 'CrysAlis CCD, Oxford Diffraction Ltd.'
_computing_data_collection 'CrysAlis RED, Oxford Diffraction Ltd.'
_computing_data_reduction 'CrysAlis RED, Oxford Diffraction Ltd.'
_computing_structure_refinement 'SHELXL-97 (Sheldrick, 2008)'
_computing_structure_solution 'SHELXS-97 (Sheldrick, 2008)'
_diffrn_ambient_temperature 80(2)
_diffrn_measured_fraction_theta_full 0.997
_diffrn_measured_fraction_theta_max 0.874
_diffrn_measurement_device_type 'Xcalibur with Ruby CCD'
_diffrn_measurement_method \w
_diffrn_radiation_monochromator graphite
_diffrn_radiation_source 'fine-focus sealed tube'
_diffrn_radiation_type MoK\a
_diffrn_radiation_wavelength 0.71073
_diffrn_reflns_av_R_equivalents 0.0356
_diffrn_reflns_av_sigmaI/netI 0.0601
_diffrn_reflns_limit_h_max 20
_diffrn_reflns_limit_h_min -19
_diffrn_reflns_limit_k_max 23
_diffrn_reflns_limit_k_min -23
_diffrn_reflns_limit_l_max 25
_diffrn_reflns_limit_l_min -25
_diffrn_reflns_number 64959
_diffrn_reflns_theta_full 25.50
_diffrn_reflns_theta_max 28.87
_diffrn_reflns_theta_min 2.75
_exptl_absorpt_coefficient_mu 0.968
_exptl_absorpt_correction_T_max 0.884
_exptl_absorpt_correction_T_min 0.700
_exptl_absorpt_correction_type analytical
_exptl_absorpt_process_details
;
CrysAlisPro, Agilent Technologies,
Version 1.171.36.20 (release 27-06-2012 CrysAlis171 .NET)
(compiled Jul 11 2012,15:38:31)
Analytical numeric absorption correction using a multifaceted crystal
model based on expressions derived by R.C. Clark & J.S. Reid.
(Clark, R. C. & Reid, J. S. (1995). Acta Cryst. A51, 887-897)
;
_exptl_crystal_colour pink
_exptl_crystal_density_diffrn 1.456
_exptl_crystal_density_method 'not measured'
_exptl_crystal_description plate
_exptl_crystal_F_000 2445
_exptl_crystal_size_max 0.48
_exptl_crystal_size_mid 0.29
_exptl_crystal_size_min 0.14
_refine_diff_density_max 1.124
_refine_diff_density_min -0.912
_refine_diff_density_rms 0.122
_refine_ls_extinction_method none
_refine_ls_goodness_of_fit_ref 1.030
_refine_ls_hydrogen_treatment constr
_refine_ls_matrix_type full
_refine_ls_number_parameters 1492
_refine_ls_number_reflns 24669
_refine_ls_number_restraints 1
_refine_ls_restrained_S_all 1.030
_refine_ls_R_factor_all 0.1068
_refine_ls_R_factor_gt 0.0643
_refine_ls_shift/su_max 0.001
_refine_ls_shift/su_mean 0.000
_refine_ls_structure_factor_coef Fsqd
_refine_ls_weighting_details 'calc w=1/[\s^2^(Fo^2^)+(0.0981P)^2^+15.8214P] where P=(Fo^2^+2Fc^2^)/3'
_refine_ls_weighting_scheme calc
_refine_ls_wR_factor_gt 0.1664
_refine_ls_wR_factor_ref 0.2008
_reflns_number_gt 16776
_reflns_number_total 24669
_reflns_threshold_expression >2sigma(I)
_cod_data_source_file c3ra41455h.cif
_cod_data_source_block at594bba
_cod_original_cell_volume 5376(2)
_cod_original_sg_symbol_Hall -P1
_cod_original_sg_symbol_H-M P-1
_cod_original_formula_sum 'C102.80 H105 Cl N18 Ni5 O27.20'
_cod_database_code 7235281

loop_
_symmetry_equiv_pos_as_xyz
'x, y, z'
'-x, -y, -z'

loop_
_atom_site_label
_atom_site_type_symbol
_atom_site_fract_x
_atom_site_fract_y
_atom_site_fract_z
_atom_site_U_iso_or_equiv
_atom_site_adp_type
_atom_site_occupancy
_atom_site_symmetry_multiplicity
_atom_site_calc_flag
_atom_site_refinement_flags
_atom_site_disorder_assembly
_atom_site_disorder_group
Ni1 Ni 0.16807(4) 0.62766(3) 0.34209(3) 0.01881(13) Uani 1 1 d . . .
Ni2 Ni 0.32126(3) 0.57852(3) 0.27431(3) 0.01743(13) Uani 1 1 d . . .
Ni3 Ni 0.31242(4) 0.66341(3) 0.12437(3) 0.01950(13) Uani 1 1 d . . .
Ni4 Ni 0.33918(4) 0.84101(3) 0.20517(3) 0.02093(13) Uani 1 1 d . . .
Ni5 Ni 0.35419(4) 0.75445(3) 0.36088(3) 0.01845(13) Uani 1 1 d . . .
O11 O 0.2343(2) 0.53640(16) 0.33163(14) 0.0211(6) Uani 1 1 d . . .
N11 N 0.2029(3) 0.4618(2) 0.31782(18) 0.0246(8) Uani 1 1 d . . .
N21 N 0.0747(3) 0.5574(2) 0.38333(18) 0.0260(8) Uani 1 1 d . . .
N31 N -0.0665(3) 0.4465(3) 0.4040(2) 0.0410(11) Uani 1 1 d . . .
C11 C 0.0101(3) 0.5782(3) 0.4163(2) 0.0308(11) Uani 1 1 d . . .
C21 C 0.0133(4) 0.6551(3) 0.4416(2) 0.0339(11) Uani 1 1 d . . .
H21 H 0.0601 0.6922 0.4365 0.041 Uiso 1 1 calc R . .
C31 C -0.0517(4) 0.6767(3) 0.4738(3) 0.0429(14) Uani 1 1 d . . .
H31 H -0.0495 0.7288 0.4906 0.051 Uiso 1 1 calc R . .
C41 C -0.1208(4) 0.6226(4) 0.4820(3) 0.0491(15) Uani 1 1 d . . .
H41 H -0.1658 0.6386 0.5032 0.059 Uiso 1 1 calc R . .
C51 C -0.1243(4) 0.5466(3) 0.4597(3) 0.0520(17) Uani 1 1 d . . .
H51 H -0.1704 0.5100 0.4671 0.062 Uiso 1 1 calc R . .
C61 C -0.0596(4) 0.5231(3) 0.4261(3) 0.0396(13) Uani 1 1 d . . .
C71 C -0.0019(3) 0.4282(3) 0.3762(2) 0.0330(11) Uani 1 1 d . . .
C81 C 0.0110(3) 0.3519(3) 0.3487(2) 0.0317(11) Uani 1 1 d . . .
C91 C -0.0376(4) 0.2802(3) 0.3457(3) 0.0387(12) Uani 1 1 d . . .
H91 H -0.0901 0.2744 0.3630 0.046 Uiso 1 1 calc R . .
C101 C -0.0079(4) 0.2176(3) 0.3169(3) 0.0446(14) Uani 1 1 d . . .
H101 H -0.0410 0.1683 0.3140 0.054 Uiso 1 1 calc R . .
C111 C 0.0692(4) 0.2250(3) 0.2922(3) 0.0471(15) Uani 1 1 d . . .
H111 H 0.0882 0.1809 0.2728 0.056 Uiso 1 1 calc R . .
C121 C 0.1191(4) 0.2967(3) 0.2955(3) 0.0387(12) Uani 1 1 d . . .
H121 H 0.1723 0.3019 0.2792 0.046 Uiso 1 1 calc R . .
C131 C 0.0891(3) 0.3598(3) 0.3231(2) 0.0287(10) Uani 1 1 d . . .
C141 C 0.1282(3) 0.4409(2) 0.3333(2) 0.0237(9) Uani 1 1 d . . .
C151 C 0.0691(3) 0.4831(3) 0.3658(2) 0.0277(10) Uani 1 1 d . . .
O12 O 0.2257(2) 0.53441(16) 0.19100(14) 0.0203(6) Uani 1 1 d . . .
N12 N 0.2250(2) 0.5712(2) 0.13479(17) 0.0201(7) Uani 1 1 d . . .
N22 N 0.2170(2) 0.6531(2) 0.01948(18) 0.0241(8) Uani 1 1 d . . .
N32 N 0.1134(3) 0.5654(2) -0.10102(19) 0.0309(9) Uani 1 1 d . . .
C12 C 0.2063(3) 0.6832(3) -0.0435(2) 0.0263(10) Uani 1 1 d . . .
C22 C 0.2468(3) 0.7574(3) -0.0492(2) 0.0304(11) Uani 1 1 d . . .
H22 H 0.2812 0.7868 -0.0098 0.037 Uiso 1 1 calc R . .
C32 C 0.2369(4) 0.7873(3) -0.1115(3) 0.0377(12) Uani 1 1 d . . .
H32 H 0.2651 0.8372 -0.1154 0.045 Uiso 1 1 calc R . .
C42 C 0.1847(4) 0.7441(4) -0.1698(3) 0.0444(14) Uani 1 1 d . . .
H42 H 0.1779 0.7658 -0.2127 0.053 Uiso 1 1 calc R . .
C52 C 0.1442(4) 0.6731(3) -0.1664(2) 0.0401(13) Uani 1 1 d . . .
H52 H 0.1089 0.6454 -0.2063 0.048 Uiso 1 1 calc R . .
C62 C 0.1544(3) 0.6395(3) -0.1028(2) 0.0315(11) Uani 1 1 d . . .
C72 C 0.1221(3) 0.5399(3) -0.0398(2) 0.0244(9) Uani 1 1 d . . .
C82 C 0.0892(3) 0.4665(3) -0.0173(2) 0.0249(9) Uani 1 1 d . . .
C92 C 0.0403(3) 0.4008(3) -0.0536(2) 0.0305(11) Uani 1 1 d . . .
H92 H 0.0203 0.3996 -0.1017 0.037 Uiso 1 1 calc R . .
C102 C 0.0213(3) 0.3376(3) -0.0193(3) 0.0347(12) Uani 1 1 d . . .
H102 H -0.0105 0.2920 -0.0444 0.042 Uiso 1 1 calc R . .
C112 C 0.0477(3) 0.3390(3) 0.0518(3) 0.0327(11) Uani 1 1 d . . .
H112 H 0.0329 0.2949 0.0746 0.039 Uiso 1 1 calc R . .
C122 C 0.0958(3) 0.4048(3) 0.0897(2) 0.0274(10) Uani 1 1 d . . .
H122 H 0.1131 0.4062 0.1381 0.033 Uiso 1 1 calc R . .
C132 C 0.1177(3) 0.4679(3) 0.0553(2) 0.0247(9) Uani 1 1 d . . .
C142 C 0.1728(3) 0.5415(2) 0.0784(2) 0.0220(9) Uani 1 1 d . . .
C152 C 0.1736(3) 0.5848(3) 0.0195(2) 0.0227(9) Uani 1 1 d . . .
O13 O 0.4423(2) 0.68283(16) 0.39066(15) 0.0221(6) Uani 1 1 d . . .
N13 N 0.4226(2) 0.61403(19) 0.35698(17) 0.0200(7) Uani 1 1 d . . .
N23 N 0.3804(2) 0.4725(2) 0.28090(17) 0.0208(7) Uani 1 1 d . . .
N33 N 0.4795(3) 0.3590(2) 0.3421(2) 0.0277(8) Uani 1 1 d . . .
C13 C 0.3629(3) 0.3958(2) 0.2549(2) 0.0245(9) Uani 1 1 d . . .
C23 C 0.2952(3) 0.3730(3) 0.1983(2) 0.0272(10) Uani 1 1 d . . .
H23 H 0.2631 0.4099 0.1768 0.033 Uiso 1 1 calc R . .
C33 C 0.2758(3) 0.2962(3) 0.1742(3) 0.0335(11) Uani 1 1 d . . .
H33 H 0.2293 0.2803 0.1365 0.040 Uiso 1 1 calc R . .
C43 C 0.3236(4) 0.2419(3) 0.2043(3) 0.0397(13) Uani 1 1 d . . .
H43 H 0.3098 0.1895 0.1865 0.048 Uiso 1 1 calc R . .
C53 C 0.3904(4) 0.2628(3) 0.2595(3) 0.0363(12) Uani 1 1 d . . .
H53 H 0.4220 0.2249 0.2798 0.044 Uiso 1 1 calc R . .
C63 C 0.4125(3) 0.3408(3) 0.2862(2) 0.0271(10) Uani 1 1 d . . .
C73 C 0.4934(3) 0.4314(3) 0.3648(2) 0.0229(9) Uani 1 1 d . . .
C83 C 0.5563(3) 0.4726(2) 0.4234(2) 0.0217(9) Uani 1 1 d . . .
C93 C 0.6217(3) 0.4467(3) 0.4685(2) 0.0273(10) Uani 1 1 d . . .
H93 H 0.6324 0.3948 0.4639 0.033 Uiso 1 1 calc R . .
C103 C 0.6711(3) 0.4982(3) 0.5203(2) 0.0272(10) Uani 1 1 d . . .
H103 H 0.7167 0.4815 0.5515 0.033 Uiso 1 1 calc R . .
C113 C 0.6555(3) 0.5741(3) 0.5279(2) 0.0261(10) Uani 1 1 d . . .
H113 H 0.6899 0.6078 0.5646 0.031 Uiso 1 1 calc R . .
C123 C 0.5907(3) 0.6013(3) 0.4828(2) 0.0225(9) Uani 1 1 d . . .
H123 H 0.5803 0.6532 0.4880 0.027 Uiso 1 1 calc R . .
C133 C 0.5414(3) 0.5502(2) 0.4297(2) 0.0209(9) Uani 1 1 d . . .
C143 C 0.4687(3) 0.5600(2) 0.3745(2) 0.0209(9) Uani 1 1 d . . .
C153 C 0.4420(3) 0.4863(2) 0.3349(2) 0.0207(9) Uani 1 1 d . . .
O14 O 0.4039(2) 0.82543(17) 0.12678(15) 0.0260(7) Uani 1 1 d . . .
N14 N 0.3967(2) 0.7533(2) 0.10200(18) 0.0231(8) Uani 1 1 d . . .
N24 N 0.3807(2) 0.5999(2) 0.05341(18) 0.0234(8) Uani 1 1 d . . .
N34 N 0.4359(3) 0.5810(2) -0.0765(2) 0.0329(9) Uani 1 1 d . . .
C14 C 0.3754(3) 0.5279(3) 0.0195(2) 0.0268(10) Uani 1 1 d . . .
C24 C 0.3437(3) 0.4623(3) 0.0496(3) 0.0317(11) Uani 1 1 d . . .
H24 H 0.3272 0.4677 0.0931 0.038 Uiso 1 1 calc R . .
C34 C 0.3369(4) 0.3910(3) 0.0156(3) 0.0434(14) Uani 1 1 d . . .
H34 H 0.3154 0.3470 0.0358 0.052 Uiso 1 1 calc R . .
C44 C 0.3612(5) 0.3821(3) -0.0485(3) 0.0501(16) Uani 1 1 d . . .
H44 H 0.3550 0.3323 -0.0719 0.060 Uiso 1 1 calc R . .
C54 C 0.3938(4) 0.4446(3) -0.0776(3) 0.0424(13) Uani 1 1 d . . .
H54 H 0.4114 0.4374 -0.1206 0.051 Uiso 1 1 calc R . .
C64 C 0.4019(3) 0.5192(3) -0.0453(2) 0.0314(11) Uani 1 1 d . . .
C74 C 0.4453(3) 0.6477(3) -0.0408(2) 0.0300(10) Uani 1 1 d . . .
C84 C 0.4767(3) 0.7253(3) -0.0565(2) 0.0319(11) Uani 1 1 d . . .
C94 C 0.5061(4) 0.7505(3) -0.1139(3) 0.0420(13) Uani 1 1 d . . .
H94 H 0.5116 0.7150 -0.1505 0.050 Uiso 1 1 calc R . .
C104 C 0.5272(4) 0.8286(3) -0.1168(3) 0.0433(14) Uani 1 1 d . . .
H104 H 0.5471 0.8467 -0.1560 0.052 Uiso 1 1 calc R . .
C114 C 0.5200(4) 0.8813(3) -0.0635(3) 0.0396(13) Uani 1 1 d . . .
H114 H 0.5348 0.9346 -0.0670 0.048 Uiso 1 1 calc R . .
C124 C 0.4917(3) 0.8573(3) -0.0052(2) 0.0317(11) Uani 1 1 d . . .
H124 H 0.4880 0.8934 0.0315 0.038 Uiso 1 1 calc R . .
C134 C 0.4686(3) 0.7783(3) -0.0018(2) 0.0300(10) Uani 1 1 d . . .
C144 C 0.4300(3) 0.7366(3) 0.0487(2) 0.0255(10) Uani 1 1 d . . .
C154 C 0.4176(3) 0.6558(3) 0.0237(2) 0.0247(9) Uani 1 1 d . . .
O15 O 0.2702(2) 0.83366(16) 0.34149(15) 0.0233(7) Uani 1 1 d . . .
N15 N 0.2686(2) 0.86451(19) 0.28210(18) 0.0218(8) Uani 1 1 d . . .
N25 N 0.2592(3) 0.9219(2) 0.1548(2) 0.0286(9) Uani 1 1 d . . .
N35 N 0.1289(3) 1.0235(3) 0.1296(2) 0.0417(11) Uani 1 1 d . . .
C15 C 0.2470(4) 0.9595(3) 0.0951(3) 0.0333(11) Uani 1 1 d . . .
C25 C 0.2988(4) 0.9467(3) 0.0461(3) 0.0376(12) Uani 1 1 d . . .
H25 H 0.3414 0.9129 0.0536 0.045 Uiso 1 1 calc R . .
C35 C 0.2871(4) 0.9840(3) -0.0131(3) 0.0436(14) Uani 1 1 d . . .
H35 H 0.3215 0.9757 -0.0468 0.052 Uiso 1 1 calc R . .
C45 C 0.2253(5) 1.0336(4) -0.0234(3) 0.0563(17) Uani 1 1 d . . .
H45 H 0.2177 1.0581 -0.0648 0.068 Uiso 1 1 calc R . .
C55 C 0.1747(4) 1.0486(4) 0.0234(3) 0.0520(16) Uani 1 1 d . . .
H55 H 0.1343 1.0843 0.0155 0.062 Uiso 1 1 calc R . .
C65 C 0.1838(4) 1.0096(3) 0.0844(3) 0.0411(13) Uani 1 1 d . . .
C75 C 0.1421(4) 0.9866(3) 0.1859(3) 0.0372(12) Uani 1 1 d . . .
C85 C 0.0991(4) 0.9859(3) 0.2454(3) 0.0384(12) Uani 1 1 d . . .
C95 C 0.0263(4) 1.0187(3) 0.2578(3) 0.0409(13) Uani 1 1 d . . .
H95 H -0.0045 1.0469 0.2247 0.049 Uiso 1 1 calc R . .
C105 C 0.0009(4) 1.0085(3) 0.3201(3) 0.0469(15) Uani 1 1 d . . .
H105 H -0.0480 1.0306 0.3298 0.056 Uiso 1 1 calc R . .
C115 C 0.0442(4) 0.9673(3) 0.3681(3) 0.0439(14) Uani 1 1 d . . .
H115 H 0.0252 0.9623 0.4104 0.053 Uiso 1 1 calc R . .
C125 C 0.1155(4) 0.9328(3) 0.3560(3) 0.0351(12) Uani 1 1 d . . .
H125 H 0.1452 0.9044 0.3896 0.042 Uiso 1 1 calc R . .
C135 C 0.1419(3) 0.9409(3) 0.2935(3) 0.0309(11) Uani 1 1 d . . .
C145 C 0.2112(3) 0.9096(2) 0.2645(2) 0.0259(10) Uani 1 1 d . . .
C155 C 0.2078(3) 0.9390(3) 0.1974(3) 0.0310(11) Uani 1 1 d . . .
O16 O 0.2296(2) 0.66554(17) 0.43828(15) 0.0237(7) Uani 1 1 d . . .
N16 N 0.2937(2) 0.72113(19) 0.44071(18) 0.0216(8) Uani 1 1 d . . .
N26 N 0.4363(3) 0.8335(2) 0.44459(19) 0.0242(8) Uani 1 1 d . . .
N36 N 0.5125(3) 0.8960(2) 0.5823(2) 0.0322(9) Uani 1 1 d . . .
C16 C 0.5084(3) 0.8893(3) 0.4577(2) 0.0282(10) Uani 1 1 d . . .
C26 C 0.5455(3) 0.9163(3) 0.4033(3) 0.0326(11) Uani 1 1 d . . .
H26 H 0.5203 0.8968 0.3575 0.039 Uiso 1 1 calc R . .
C36 C 0.6179(4) 0.9705(3) 0.4157(3) 0.0388(13) Uani 1 1 d . . .
H36 H 0.6433 0.9876 0.3785 0.047 Uiso 1 1 calc R . .
C46 C 0.6546(4) 1.0011(3) 0.4834(3) 0.0402(13) Uani 1 1 d . . .
H46 H 0.7047 1.0387 0.4917 0.048 Uiso 1 1 calc R . .
C56 C 0.6189(4) 0.9771(3) 0.5368(3) 0.0365(12) Uani 1 1 d . . .
H56 H 0.6438 0.9990 0.5820 0.044 Uiso 1 1 calc R . .
C66 C 0.5456(3) 0.9203(3) 0.5265(2) 0.0300(10) Uani 1 1 d . . .
C76 C 0.4425(3) 0.8448(3) 0.5679(2) 0.0269(10) Uani 1 1 d . . .
C86 C 0.3891(3) 0.8080(3) 0.6124(2) 0.0279(10) Uani 1 1 d . . .
C96 C 0.3940(4) 0.8199(3) 0.6827(3) 0.0402(13) Uani 1 1 d . . .
H96 H 0.4372 0.8572 0.7099 0.048 Uiso 1 1 calc R . .
C106 C 0.3345(4) 0.7762(4) 0.7120(3) 0.0525(17) Uani 1 1 d . . .
H106 H 0.3373 0.7832 0.7602 0.063 Uiso 1 1 calc R . .
C116 C 0.2702(4) 0.7218(4) 0.6724(3) 0.0496(16) Uani 1 1 d . . .
H116 H 0.2297 0.6929 0.6941 0.059 Uiso 1 1 calc R . .
C126 C 0.2639(3) 0.7090(3) 0.6016(2) 0.0334(11) Uani 1 1 d . . .
H126 H 0.2210 0.6711 0.5748 0.040 Uiso 1 1 calc R . .
C136 C 0.3228(3) 0.7537(3) 0.5720(2) 0.0269(10) Uani 1 1 d . . .
C146 C 0.3325(3) 0.7568(2) 0.4997(2) 0.0231(9) Uani 1 1 d . . .
C156 C 0.4060(3) 0.8140(2) 0.4989(2) 0.0227(9) Uani 1 1 d . . .
O1 O 0.26740(19) 0.67432(16) 0.29744(14) 0.0203(6) Uani 1 1 d . . .
H1 H 0.2467 0.6937 0.2604 0.030 Uiso 1 1 calc R . .
O1W O 0.0966(2) 0.59431(17) 0.24320(14) 0.0224(6) Uani 1 1 d . . .
H1W1 H 0.0456 0.5684 0.2376 0.034 Uiso 1 1 d R . .
H1W2 H 0.1322 0.5694 0.2256 0.034 Uiso 1 1 d R . .
O2W O 0.41061(19) 0.77495(16) 0.27218(14) 0.0205(6) Uani 1 1 d . . .
H2W1 H 0.4627 0.7982 0.2852 0.031 Uiso 1 1 calc R . .
H2W2 H 0.4135 0.7316 0.2506 0.031 Uiso 1 1 calc R . .
O1M O 0.1168(2) 0.73267(17) 0.33957(15) 0.0253(7) Uani 1 1 d . . .
H1M H 0.1558 0.7680 0.3325 0.038 Uiso 1 1 d R . .
C1M C 0.0394(4) 0.7435(3) 0.2933(3) 0.0418(13) Uani 1 1 d . . .
H1M1 H 0.0477 0.7345 0.2459 0.063 Uiso 1 1 calc R . .
H1M2 H 0.0271 0.7962 0.3013 0.063 Uiso 1 1 calc R . .
H1M3 H -0.0094 0.7073 0.3010 0.063 Uiso 1 1 calc R . .
O2M O 0.3884(2) 0.64050(16) 0.21187(14) 0.0211(6) Uani 1 1 d . . .
C2M C 0.4712(3) 0.6195(3) 0.2060(2) 0.0274(10) Uani 1 1 d . . .
H2M1 H 0.4640 0.5663 0.1857 0.041 Uiso 1 1 calc R . .
H2M2 H 0.5082 0.6239 0.2517 0.041 Uiso 1 1 calc R . .
H2M3 H 0.4984 0.6537 0.1767 0.041 Uiso 1 1 calc R . .
O3M O 0.25788(19) 0.74217(16) 0.17273(14) 0.0205(6) Uani 1 1 d . . .
C3M C 0.1705(3) 0.7482(3) 0.1435(2) 0.0247(9) Uani 1 1 d . . .
H3M1 H 0.1363 0.6970 0.1362 0.037 Uiso 1 1 calc R . .
H3M2 H 0.1684 0.7704 0.0994 0.037 Uiso 1 1 calc R . .
H3M3 H 0.1463 0.7812 0.1747 0.037 Uiso 1 1 calc R . .
O4M O 0.4292(2) 0.93672(18) 0.24420(17) 0.0345(8) Uani 1 1 d . . .
H4M H 0.4065 0.9733 0.2595 0.052 Uiso 1 1 d R . .
C4M C 0.5019(4) 0.9659(3) 0.2174(3) 0.0484(15) Uani 1 1 d . . .
H4M1 H 0.5355 0.9242 0.2087 0.073 Uiso 1 1 calc R . .
H4M2 H 0.5385 1.0056 0.2506 0.073 Uiso 1 1 calc R . .
H4M3 H 0.4824 0.9882 0.1744 0.073 Uiso 1 1 calc R . .
Cl Cl 0.75962(11) 1.03206(9) 0.22911(8) 0.0511(4) Uani 1 1 d . . .
O1C O 0.8140(4) 1.0997(4) 0.2551(4) 0.120(3) Uani 1 1 d . . .
O2C O 0.7327(4) 0.9944(4) 0.2839(3) 0.0823(17) Uani 1 1 d . . .
O3C O 0.8073(5) 0.9830(5) 0.1963(3) 0.116(3) Uani 1 1 d . . .
O4C O 0.6839(3) 1.0483(3) 0.1824(2) 0.0633(13) Uani 1 1 d . . .
O5M O 0.3778(3) 1.0699(2) 0.2921(2) 0.0281(11) Uani 0.789(7) 1 d P A 1
H5M H 0.4156 1.0745 0.3283 0.042 Uiso 0.789(7) 1 calc PR A 1
C5M C 0.3032(6) 1.0962(4) 0.3061(4) 0.051(2) Uani 0.789(7) 1 d P A 1
H5M1 H 0.2724 1.0583 0.3303 0.077 Uiso 0.789(7) 1 calc PR A 1
H5M2 H 0.2655 1.1039 0.2630 0.077 Uiso 0.789(7) 1 calc PR A 1
H5M3 H 0.3189 1.1450 0.3349 0.077 Uiso 0.789(7) 1 calc PR A 1
O17M O 0.2557(12) 1.1258(10) 0.3713(10) 0.043(5) Uani 0.211(7) 1 d P A 2
H17M H 0.2164 1.1353 0.3398 0.065 Uiso 0.211(7) 1 calc PR A 2
C17M C 0.295(2) 1.1975(13) 0.4132(16) 0.048(8) Uani 0.211(7) 1 d P A 2
H177 H 0.2655 1.2048 0.4518 0.072 Uiso 0.211(7) 1 calc PR A 2
H178 H 0.2904 1.2408 0.3850 0.072 Uiso 0.211(7) 1 calc PR A 2
H179 H 0.3570 1.1946 0.4308 0.072 Uiso 0.211(7) 1 calc PR A 2
O6M O 0.5818(3) 0.7993(3) 0.2851(3) 0.0709(16) Uani 1 1 d . . .
H6M H 0.6068 0.7925 0.2517 0.106 Uiso 1 1 calc R . .
C6M C 0.6268(6) 0.7574(7) 0.3484(6) 0.123(5) Uani 1 1 d . . .
H6M1 H 0.6766 0.7920 0.3750 0.185 Uiso 1 1 calc R . .
H6M2 H 0.6467 0.7106 0.3310 0.185 Uiso 1 1 calc R . .
H6M3 H 0.5846 0.7439 0.3777 0.185 Uiso 1 1 calc R . .
O7M O 0.0593(3) 0.4871(3) -0.2291(2) 0.0739(18) Uani 1 1 d . . .
H7M H 0.0690 0.5098 -0.1894 0.111 Uiso 1 1 calc R . .
C7M C 0.1345(6) 0.4651(11) -0.2435(6) 0.198(9) Uani 1 1 d . . .
H7M4 H 0.1214 0.4160 -0.2718 0.296 Uiso 1 1 calc R . .
H7M5 H 0.1739 0.4596 -0.2006 0.296 Uiso 1 1 calc R . .
H7M6 H 0.1621 0.5042 -0.2685 0.296 Uiso 1 1 calc R . .
O8M O 0.5706(3) 0.4492(3) 0.2201(2) 0.0605(13) Uani 1 1 d . . .
H8M H 0.5578 0.4409 0.1772 0.091 Uiso 1 1 calc R . .
C8M C 0.6304(6) 0.4014(7) 0.2459(4) 0.097(3) Uani 1 1 d . . .
H8M1 H 0.6683 0.4271 0.2878 0.146 Uiso 1 1 calc R . .
H8M2 H 0.6657 0.3902 0.2116 0.146 Uiso 1 1 calc R . .
H8M3 H 0.5994 0.3534 0.2565 0.146 Uiso 1 1 calc R . .
O9M O 0.6864(5) 0.5856(5) 0.2621(4) 0.117(3) Uani 1 1 d . . .
H9M H 0.6505 0.5459 0.2488 0.176 Uiso 1 1 calc R . .
C9M C 0.7200(9) 0.5861(10) 0.3332(5) 0.155(6) Uani 1 1 d . . .
H9M1 H 0.7659 0.6298 0.3477 0.233 Uiso 1 1 calc R . .
H9M2 H 0.7441 0.5382 0.3420 0.233 Uiso 1 1 calc R . .
H9M3 H 0.6732 0.5905 0.3591 0.233 Uiso 1 1 calc R . .
O10M O -0.0275(5) 0.1464(4) -0.0743(4) 0.0359(17) Uani 0.50 1 d P B 3
H10M H -0.0178 0.1297 -0.0355 0.054 Uiso 0.50 1 calc PR B 3
C10M C 0.0394(6) 0.1406(5) -0.1045(5) 0.029(2) Uani 0.50 1 d P B 3
H10A H 0.0935 0.1555 -0.0709 0.043 Uiso 0.50 1 calc PR B 3
H10B H 0.0376 0.1746 -0.1417 0.043 Uiso 0.50 1 calc PR B 3
H10C H 0.0371 0.0874 -0.1234 0.043 Uiso 0.50 1 calc PR B 3
O3W O 0.682(2) 0.729(2) 0.2076(18) 0.036(8) Uiso 0.10 1 d P C 4
O4W O 0.0310(12) 0.1444(9) 0.0885(10) 0.096(7) Uani 0.50 1 d P D 4
O5W O -0.0002(13) 0.1653(11) -0.1518(10) 0.040(4) Uiso 0.20 1 d P E 4
O6W O 0.134(2) 0.8450(19) 0.5354(17) 0.026(7) Uiso 0.10 1 d P F 5
O11M O -0.0543(6) 0.1376(6) 0.0947(5) 0.063(3) Uani 0.50 1 d P G 6
H11M H -0.0829 0.1663 0.0703 0.094 Uiso 0.50 1 calc PR G 6
C11M C 0.0077(16) 0.1177(13) 0.0648(10) 0.048(5) Uani 0.50 1 d P G 6
H11A H 0.0271 0.1592 0.0383 0.072 Uiso 0.50 1 calc PR G 6
H11B H -0.0139 0.0709 0.0341 0.072 Uiso 0.50 1 calc PR G 6
H11C H 0.0567 0.1082 0.0997 0.072 Uiso 0.50 1 calc PR G 6
C12M C 0.0907(11) 0.9249(10) 0.5395(9) 0.074(4) Uiso 0.50 1 d P H 7
H12A H 0.0637 0.8899 0.5682 0.111 Uiso 0.50 1 calc PR H 7
H12B H 0.1077 0.8952 0.5019 0.111 Uiso 0.50 1 calc PR H 7
H12C H 0.0492 0.9586 0.5205 0.111 Uiso 0.50 1 calc PR H 7
O12M O 0.1611(9) 0.9674(8) 0.5774(7) 0.096(4) Uiso 0.50 1 d P H 7
H12M H 0.1614 0.9624 0.6191 0.144 Uiso 0.50 1 calc PR H 7
O7W O 0.1415(7) 0.8840(6) 0.5576(5) 0.064(3) Uiso 0.50 1 d P I 8
O13M O 0.0970(14) 0.1283(9) 0.4997(9) 0.089(5) Uani 0.40 1 d P J 9
H13M H 0.0554 0.0923 0.4915 0.133 Uiso 0.40 1 calc PR J 9
C13M C 0.1705(19) 0.1021(18) 0.4841(10) 0.112(13) Uani 0.40 1 d P J 9
H13A H 0.2218 0.1283 0.5162 0.169 Uiso 0.40 1 calc PR J 9
H13B H 0.1756 0.1127 0.4371 0.169 Uiso 0.40 1 calc PR J 9
H13C H 0.1664 0.0466 0.4879 0.169 Uiso 0.40 1 calc PR J 9
O14M O 0.8426(8) 0.8385(8) 0.3107(8) 0.079(4) Uani 0.40 1 d P K 10
H14M H 0.8556 0.7964 0.3239 0.119 Uiso 0.40 1 calc PR K 10
C14M C 0.8564(15) 0.8443(12) 0.2436(9) 0.087(8) Uani 0.40 1 d P K 10
H14A H 0.8248 0.7992 0.2142 0.131 Uiso 0.40 1 calc PR K 10
H14B H 0.9187 0.8469 0.2432 0.131 Uiso 0.40 1 calc PR K 10
H14C H 0.8355 0.8908 0.2265 0.131 Uiso 0.40 1 calc PR K 10
O15M O 0.6441(8) 0.7725(5) 0.1683(6) 0.055(3) Uani 0.40 1 d P L 11
H15M H 0.6905 0.7551 0.1831 0.083 Uiso 0.40 1 calc PR L 11
C15M C 0.6603(8) 0.8300(7) 0.1329(6) 0.031(3) Uani 0.40 1 d P L 11
H15A H 0.7232 0.8465 0.1410 0.046 Uiso 0.40 1 calc PR L 11
H15B H 0.6310 0.8727 0.1469 0.046 Uiso 0.40 1 calc PR L 11
H15C H 0.6391 0.8143 0.0839 0.046 Uiso 0.40 1 calc PR L 11
O16M O 0.7657(8) 0.6864(6) 0.1939(5) 0.072(3) Uani 0.50 1 d P M 12
H16M H 0.7534 0.6494 0.2166 0.108 Uiso 0.50 1 calc PR M 12
C16M C 0.8250(10) 0.6678(9) 0.1544(8) 0.065(4) Uani 0.50 1 d P M 12
H16A H 0.8392 0.7109 0.1277 0.098 Uiso 0.50 1 calc PR M 12
H16B H 0.7999 0.6221 0.1231 0.098 Uiso 0.50 1 calc PR M 12
H16C H 0.8780 0.6574 0.1843 0.098 Uiso 0.50 1 calc PR M 12
O19M O 0.1447(19) 0.1491(16) 0.4650(14) 0.106(9) Uiso 0.30 1 d P N 14
H19M H 0.1866 0.1759 0.4917 0.158 Uiso 0.30 1 calc PR N 14
C19M C 0.0891(17) 0.0907(15) 0.5104(13) 0.048(6) Uiso 0.30 1 d P N 14
H19A H 0.0351 0.0656 0.4808 0.073 Uiso 0.30 1 calc PR N 14
H19B H 0.0752 0.1208 0.5492 0.073 Uiso 0.30 1 calc PR N 14
H19C H 0.1246 0.0516 0.5276 0.073 Uiso 0.30 1 calc PR N 14
O18M O 0.8256(12) 0.8909(10) 0.3643(9) 0.070(5) Uiso 0.30 1 d PD O 15
H18M H 0.7711 0.8873 0.3553 0.105 Uiso 0.30 1 calc PR O 15
C18M C 0.857(2) 0.908(2) 0.4405(12) 0.099(10) Uiso 0.30 1 d PD O 15
H18A H 0.8984 0.9559 0.4493 0.149 Uiso 0.30 1 calc PR O 15
H18B H 0.8858 0.8660 0.4590 0.149 Uiso 0.30 1 calc PR O 15
H18C H 0.8074 0.9149 0.4627 0.149 Uiso 0.30 1 calc PR O 15

loop_
_atom_site_aniso_label
_atom_site_aniso_U_11
_atom_site_aniso_U_22
_atom_site_aniso_U_33
_atom_site_aniso_U_23
_atom_site_aniso_U_13
_atom_site_aniso_U_12
Ni1 0.0203(3) 0.0189(3) 0.0159(3) -0.00149(19) 0.0039(2) -0.0020(2)
Ni2 0.0184(3) 0.0174(2) 0.0158(3) 0.00043(19) 0.0036(2) -0.0002(2)
Ni3 0.0217(3) 0.0203(3) 0.0160(3) 0.0007(2) 0.0050(2) -0.0004(2)
Ni4 0.0243(3) 0.0176(3) 0.0202(3) 0.0012(2) 0.0055(2) -0.0011(2)
Ni5 0.0202(3) 0.0172(2) 0.0168(3) -0.00047(19) 0.0034(2) -0.0008(2)
O11 0.0227(16) 0.0193(14) 0.0203(15) 0.0006(11) 0.0045(12) -0.0011(12)
N11 0.029(2) 0.0246(18) 0.0173(17) 0.0009(14) 0.0013(15) -0.0021(16)
N21 0.032(2) 0.0287(19) 0.0179(18) 0.0042(15) 0.0100(15) -0.0022(17)
N31 0.042(3) 0.037(2) 0.045(3) -0.004(2) 0.025(2) -0.009(2)
C11 0.034(3) 0.032(2) 0.028(2) -0.0015(19) 0.012(2) 0.001(2)
C21 0.040(3) 0.033(2) 0.029(3) -0.003(2) 0.016(2) -0.005(2)
C31 0.049(4) 0.041(3) 0.043(3) -0.007(2) 0.024(3) 0.004(3)
C41 0.047(4) 0.053(3) 0.053(4) -0.005(3) 0.033(3) 0.001(3)
C51 0.052(4) 0.046(3) 0.061(4) -0.008(3) 0.038(3) -0.011(3)
C61 0.038(3) 0.038(3) 0.045(3) -0.002(2) 0.021(2) -0.007(2)
C71 0.036(3) 0.033(2) 0.029(2) -0.0015(19) 0.014(2) -0.009(2)
C81 0.034(3) 0.029(2) 0.031(2) -0.0005(19) 0.012(2) -0.010(2)
C91 0.037(3) 0.036(3) 0.044(3) 0.003(2) 0.017(2) -0.008(2)
C101 0.043(3) 0.027(2) 0.063(4) 0.000(2) 0.019(3) -0.011(2)
C111 0.049(4) 0.025(2) 0.068(4) -0.009(2) 0.024(3) -0.005(2)
C121 0.037(3) 0.031(3) 0.048(3) -0.002(2) 0.014(2) -0.004(2)
C131 0.030(3) 0.026(2) 0.028(2) 0.0021(18) 0.0059(19) -0.0047(19)
C141 0.027(2) 0.022(2) 0.020(2) 0.0011(16) 0.0046(17) -0.0026(18)
C151 0.031(3) 0.029(2) 0.020(2) 0.0019(17) 0.0048(18) -0.008(2)
O12 0.0258(16) 0.0206(14) 0.0144(14) 0.0018(11) 0.0051(11) 0.0011(12)
N12 0.0243(19) 0.0210(17) 0.0160(17) 0.0002(13) 0.0069(14) 0.0036(15)
N22 0.024(2) 0.0282(19) 0.0195(18) 0.0017(14) 0.0046(15) 0.0013(16)
N32 0.028(2) 0.041(2) 0.0205(19) -0.0025(16) 0.0030(16) -0.0017(18)
C12 0.021(2) 0.033(2) 0.024(2) 0.0021(18) 0.0038(17) 0.0004(19)
C22 0.034(3) 0.034(2) 0.024(2) 0.0066(19) 0.009(2) 0.000(2)
C32 0.038(3) 0.043(3) 0.033(3) 0.016(2) 0.008(2) -0.001(2)
C42 0.039(3) 0.063(4) 0.031(3) 0.020(3) 0.007(2) -0.003(3)
C52 0.039(3) 0.058(3) 0.017(2) 0.007(2) -0.001(2) -0.007(3)
C62 0.028(3) 0.043(3) 0.021(2) 0.002(2) 0.0022(19) -0.002(2)
C72 0.024(2) 0.031(2) 0.017(2) -0.0036(17) 0.0049(17) 0.0020(18)
C82 0.019(2) 0.031(2) 0.023(2) -0.0024(18) 0.0043(17) 0.0005(18)
C92 0.026(3) 0.037(3) 0.025(2) -0.0057(19) 0.0021(19) -0.003(2)
C102 0.027(3) 0.031(2) 0.039(3) -0.010(2) -0.002(2) -0.003(2)
C112 0.028(3) 0.027(2) 0.040(3) 0.003(2) 0.003(2) -0.004(2)
C122 0.023(2) 0.031(2) 0.028(2) 0.0007(19) 0.0049(18) 0.0016(19)
C132 0.023(2) 0.025(2) 0.025(2) -0.0015(17) 0.0044(18) 0.0014(18)
C142 0.024(2) 0.022(2) 0.019(2) -0.0019(16) 0.0044(17) -0.0001(17)
C152 0.019(2) 0.028(2) 0.021(2) -0.0033(17) 0.0046(16) 0.0026(17)
O13 0.0254(17) 0.0195(14) 0.0190(14) -0.0009(11) 0.0020(12) -0.0019(12)
N13 0.0216(19) 0.0199(17) 0.0190(17) 0.0012(13) 0.0072(14) 0.0002(14)
N23 0.0204(19) 0.0236(17) 0.0183(17) -0.0001(14) 0.0062(14) -0.0007(14)
N33 0.031(2) 0.0269(19) 0.027(2) 0.0033(15) 0.0082(16) 0.0071(17)
C13 0.027(2) 0.024(2) 0.023(2) 0.0011(17) 0.0086(18) 0.0038(18)
C23 0.028(3) 0.030(2) 0.022(2) -0.0040(18) 0.0053(18) 0.0011(19)
C33 0.033(3) 0.031(2) 0.032(3) -0.007(2) 0.001(2) 0.000(2)
C43 0.047(3) 0.028(2) 0.040(3) -0.011(2) 0.005(2) 0.005(2)
C53 0.041(3) 0.028(2) 0.041(3) -0.001(2) 0.008(2) 0.008(2)
C63 0.029(3) 0.026(2) 0.028(2) -0.0004(18) 0.0106(19) 0.0034(19)
C73 0.024(2) 0.027(2) 0.020(2) 0.0065(17) 0.0073(17) 0.0071(18)
C83 0.019(2) 0.027(2) 0.020(2) 0.0042(16) 0.0063(16) 0.0026(17)
C93 0.028(3) 0.034(2) 0.025(2) 0.0091(18) 0.0108(19) 0.010(2)
C103 0.021(2) 0.043(3) 0.020(2) 0.0119(19) 0.0054(17) 0.007(2)
C113 0.022(2) 0.036(2) 0.020(2) 0.0025(18) 0.0041(17) -0.0009(19)
C123 0.022(2) 0.027(2) 0.019(2) 0.0045(16) 0.0066(17) 0.0014(18)
C133 0.024(2) 0.027(2) 0.0154(19) 0.0066(16) 0.0098(16) 0.0047(18)
C143 0.023(2) 0.024(2) 0.0158(19) 0.0022(16) 0.0051(16) 0.0011(17)
C153 0.024(2) 0.023(2) 0.018(2) 0.0030(16) 0.0102(17) 0.0022(17)
O14 0.0308(18) 0.0236(15) 0.0237(16) 0.0007(12) 0.0095(13) -0.0015(13)
N14 0.023(2) 0.0271(18) 0.0184(18) 0.0014(14) 0.0029(14) 0.0007(15)
N24 0.024(2) 0.0276(19) 0.0191(18) 0.0017(14) 0.0070(15) 0.0019(16)
N34 0.033(2) 0.040(2) 0.027(2) 0.0002(17) 0.0105(17) 0.0043(19)
C14 0.027(2) 0.031(2) 0.026(2) 0.0035(18) 0.0115(19) 0.0099(19)
C24 0.031(3) 0.032(2) 0.035(3) 0.001(2) 0.013(2) 0.008(2)
C34 0.056(4) 0.033(3) 0.050(3) 0.006(2) 0.029(3) 0.007(3)
C44 0.076(5) 0.034(3) 0.047(3) -0.001(2) 0.030(3) 0.010(3)
C54 0.056(4) 0.041(3) 0.038(3) -0.002(2) 0.027(3) 0.013(3)
C64 0.034(3) 0.034(2) 0.029(2) 0.002(2) 0.011(2) 0.006(2)
C74 0.029(3) 0.038(3) 0.024(2) 0.0025(19) 0.0107(19) 0.002(2)
C84 0.031(3) 0.040(3) 0.026(2) 0.002(2) 0.012(2) 0.001(2)
C94 0.051(4) 0.045(3) 0.033(3) 0.005(2) 0.022(3) 0.000(3)
C104 0.056(4) 0.049(3) 0.029(3) 0.009(2) 0.021(2) -0.003(3)
C114 0.044(3) 0.041(3) 0.035(3) 0.008(2) 0.016(2) -0.004(2)
C124 0.032(3) 0.036(3) 0.026(2) 0.0031(19) 0.008(2) -0.004(2)
C134 0.030(3) 0.035(2) 0.024(2) 0.0023(19) 0.0055(19) 0.000(2)
C144 0.024(2) 0.029(2) 0.021(2) -0.0001(17) 0.0050(17) -0.0028(19)
C154 0.024(2) 0.035(2) 0.017(2) 0.0033(17) 0.0078(17) 0.0041(19)
O15 0.0296(17) 0.0195(14) 0.0206(15) 0.0011(11) 0.0061(12) 0.0017(13)
N15 0.025(2) 0.0156(16) 0.0236(18) -0.0015(14) 0.0040(15) 0.0000(14)
N25 0.036(2) 0.0231(18) 0.026(2) 0.0021(15) 0.0054(17) 0.0006(17)
N35 0.047(3) 0.039(2) 0.044(3) 0.016(2) 0.013(2) 0.014(2)
C15 0.039(3) 0.030(2) 0.031(3) 0.009(2) 0.005(2) 0.003(2)
C25 0.048(3) 0.033(3) 0.031(3) 0.006(2) 0.010(2) -0.007(2)
C35 0.050(4) 0.046(3) 0.036(3) 0.013(2) 0.011(3) 0.003(3)
C45 0.062(4) 0.067(4) 0.044(4) 0.030(3) 0.011(3) 0.012(4)
C55 0.055(4) 0.059(4) 0.051(4) 0.029(3) 0.014(3) 0.022(3)
C65 0.047(3) 0.041(3) 0.038(3) 0.013(2) 0.011(2) 0.008(3)
C75 0.041(3) 0.028(2) 0.043(3) 0.011(2) 0.009(2) 0.004(2)
C85 0.047(3) 0.026(2) 0.047(3) 0.009(2) 0.013(3) 0.013(2)
C95 0.042(3) 0.030(3) 0.059(4) 0.014(2) 0.021(3) 0.016(2)
C105 0.053(4) 0.032(3) 0.067(4) 0.010(3) 0.032(3) 0.015(3)
C115 0.051(4) 0.037(3) 0.051(3) 0.005(2) 0.023(3) 0.013(3)
C125 0.047(3) 0.025(2) 0.036(3) 0.004(2) 0.017(2) 0.007(2)
C135 0.038(3) 0.025(2) 0.033(3) 0.0024(19) 0.014(2) 0.007(2)
C145 0.035(3) 0.021(2) 0.022(2) -0.0001(17) 0.0083(19) 0.0035(19)
C155 0.039(3) 0.023(2) 0.033(3) 0.0053(19) 0.012(2) 0.003(2)
O16 0.0235(16) 0.0251(15) 0.0204(15) 0.0000(12) 0.0045(12) -0.0040(13)
N16 0.0228(19) 0.0176(16) 0.0243(18) -0.0002(14) 0.0064(15) 0.0006(14)
N26 0.027(2) 0.0201(17) 0.0243(19) -0.0016(14) 0.0041(15) 0.0023(15)
N36 0.030(2) 0.033(2) 0.029(2) -0.0086(17) 0.0029(17) -0.0042(18)
C16 0.027(2) 0.024(2) 0.032(2) -0.0028(18) 0.0028(19) 0.0020(19)
C26 0.034(3) 0.029(2) 0.033(3) -0.002(2) 0.007(2) -0.003(2)
C36 0.041(3) 0.032(3) 0.041(3) 0.002(2) 0.011(2) -0.009(2)
C46 0.035(3) 0.032(3) 0.049(3) -0.003(2) 0.006(2) -0.008(2)
C56 0.035(3) 0.034(3) 0.035(3) -0.003(2) 0.002(2) -0.004(2)
C66 0.031(3) 0.027(2) 0.030(2) -0.0043(19) 0.005(2) 0.000(2)
C76 0.029(3) 0.028(2) 0.021(2) -0.0083(17) 0.0024(18) 0.0001(19)
C86 0.028(3) 0.034(2) 0.019(2) -0.0057(18) 0.0047(18) 0.000(2)
C96 0.040(3) 0.049(3) 0.026(3) -0.012(2) 0.005(2) -0.007(3)
C106 0.053(4) 0.074(4) 0.025(3) -0.006(3) 0.011(2) -0.014(3)
C116 0.047(4) 0.069(4) 0.029(3) -0.005(3) 0.016(2) -0.016(3)
C126 0.033(3) 0.043(3) 0.021(2) -0.004(2) 0.007(2) -0.004(2)
C136 0.029(3) 0.032(2) 0.019(2) -0.0055(18) 0.0046(18) 0.004(2)
C146 0.026(2) 0.021(2) 0.021(2) -0.0024(16) 0.0041(17) 0.0039(18)
C156 0.023(2) 0.021(2) 0.023(2) -0.0051(16) 0.0024(17) 0.0029(17)
O1 0.0225(16) 0.0198(14) 0.0170(14) -0.0017(11) 0.0038(11) -0.0015(12)
O1W 0.0205(16) 0.0263(15) 0.0188(14) -0.0014(12) 0.0039(12) -0.0019(12)
O2W 0.0200(15) 0.0202(14) 0.0192(14) -0.0024(11) 0.0025(11) -0.0014(12)
O1M 0.0247(17) 0.0236(15) 0.0270(16) -0.0005(12) 0.0074(13) -0.0011(13)
C1M 0.043(3) 0.035(3) 0.044(3) -0.005(2) 0.002(2) 0.005(2)
O2M 0.0226(16) 0.0219(14) 0.0187(14) -0.0009(11) 0.0062(12) 0.0003(12)
C2M 0.026(2) 0.031(2) 0.025(2) 0.0026(18) 0.0057(18) 0.0007(19)
O3M 0.0230(16) 0.0194(14) 0.0185(14) 0.0004(11) 0.0047(12) 0.0003(12)
C3M 0.026(2) 0.027(2) 0.020(2) 0.0017(17) 0.0041(17) 0.0015(18)
O4M 0.040(2) 0.0242(16) 0.0353(19) 0.0033(14) 0.0043(15) -0.0073(15)
C4M 0.055(4) 0.042(3) 0.049(3) -0.004(3) 0.023(3) -0.007(3)
Cl 0.0487(9) 0.0594(9) 0.0461(8) 0.0197(7) 0.0148(7) -0.0054(7)
O1C 0.081(4) 0.073(4) 0.175(7) 0.052(4) -0.052(4) -0.023(3)
O2C 0.070(4) 0.122(5) 0.062(3) 0.041(3) 0.027(3) 0.001(3)
O3C 0.113(6) 0.187(8) 0.063(4) 0.000(4) 0.024(4) 0.071(5)
O4C 0.049(3) 0.083(3) 0.054(3) 0.022(2) 0.005(2) -0.009(2)
O5M 0.034(3) 0.020(2) 0.025(2) -0.0074(16) -0.0016(17) 0.0001(17)
C5M 0.062(5) 0.039(4) 0.045(4) 0.009(3) -0.002(4) -0.009(4)
O17M 0.042(11) 0.036(9) 0.050(11) -0.011(8) 0.002(8) 0.017(8)
C17M 0.055(18) 0.019(11) 0.067(19) 0.002(11) 0.006(14) -0.001(11)
O6M 0.041(3) 0.078(3) 0.087(4) -0.042(3) 0.027(3) -0.014(2)
C6M 0.050(5) 0.140(9) 0.159(11) -0.071(8) -0.014(6) 0.026(6)
O7M 0.052(3) 0.128(4) 0.022(2) -0.013(2) 0.0054(18) -0.050(3)
C7M 0.051(6) 0.39(2) 0.110(8) -0.157(12) 0.034(6) -0.057(9)
O8M 0.090(4) 0.061(3) 0.038(2) 0.005(2) 0.017(2) 0.034(3)
C8M 0.077(6) 0.167(10) 0.061(5) 0.034(6) 0.021(4) 0.045(7)
O9M 0.093(6) 0.158(8) 0.090(5) 0.013(5) 0.002(4) -0.003(5)
C9M 0.129(10) 0.269(18) 0.052(6) -0.027(8) 0.024(6) -0.022(11)
O10M 0.042(4) 0.022(3) 0.038(4) 0.006(3) -0.010(3) 0.007(3)
C10M 0.028(5) 0.024(4) 0.030(5) 0.008(4) -0.011(4) 0.007(4)
O4W 0.073(12) 0.073(12) 0.18(2) 0.101(13) 0.072(13) 0.042(9)
O11M 0.043(5) 0.073(6) 0.084(7) 0.044(5) 0.017(5) 0.024(5)
C11M 0.052(12) 0.063(14) 0.037(7) 0.018(7) 0.009(6) 0.030(10)
O13M 0.117(15) 0.055(9) 0.088(11) -0.003(8) 0.007(10) 0.008(9)
C13M 0.13(2) 0.14(2) 0.040(11) -0.025(13) 0.033(13) -0.10(2)
O14M 0.053(8) 0.062(8) 0.114(12) -0.003(8) 0.007(8) -0.006(6)
C14M 0.104(16) 0.090(14) 0.056(11) -0.036(10) -0.041(11) 0.073(13)
O15M 0.099(9) 0.019(4) 0.067(7) -0.001(4) 0.073(7) 0.000(5)
C15M 0.027(6) 0.030(6) 0.029(6) -0.018(5) -0.012(5) 0.013(5)
O16M 0.100(9) 0.067(6) 0.062(6) 0.013(5) 0.036(6) 0.024(6)
C16M 0.050(8) 0.084(10) 0.068(9) 0.020(8) 0.022(7) 0.009(8)

loop_
_atom_type_symbol
_atom_type_description
_atom_type_scat_dispersion_real
_atom_type_scat_dispersion_imag
_atom_type_scat_source
C C 0.0033 0.0016 'International Tables Vol C Tables 4.2.6.8 and 6.1.1.4'
H H 0.0000 0.0000 'International Tables Vol C Tables 4.2.6.8 and 6.1.1.4'
N N 0.0061 0.0033 'International Tables Vol C Tables 4.2.6.8 and 6.1.1.4'
O O 0.0106 0.0060 'International Tables Vol C Tables 4.2.6.8 and 6.1.1.4'
Cl Cl 0.1484 0.1585 'International Tables Vol C Tables 4.2.6.8 and 6.1.1.4'
Ni Ni 0.3393 1.1124 'International Tables Vol C Tables 4.2.6.8 and 6.1.1.4'

loop_
_geom_angle_atom_site_label_1
_geom_angle_atom_site_label_2
_geom_angle_atom_site_label_3
_geom_angle
O16 Ni1 O11 96.43(13)
O16 Ni1 O1 94.18(12)
O11 Ni1 O1 78.33(12)
O16 Ni1 O1W 175.30(13)
O11 Ni1 O1W 88.15(12)
O1 Ni1 O1W 87.78(12)
O16 Ni1 O1M 86.56(13)
O11 Ni1 O1M 167.84(12)
O1 Ni1 O1M 89.72(12)
O1W Ni1 O1M 89.18(12)
O16 Ni1 N21 89.17(13)
O11 Ni1 N21 89.87(14)
O1 Ni1 N21 168.01(14)
O1W Ni1 N21 89.78(13)
O1M Ni1 N21 101.99(14)
O11 Ni2 O1 78.55(12)
O11 Ni2 O2M 165.96(12)
O1 Ni2 O2M 88.71(12)
O11 Ni2 O12 84.97(12)
O1 Ni2 O12 96.55(12)
O2M Ni2 O12 90.72(12)
O11 Ni2 N13 95.74(13)
O1 Ni2 N13 88.59(13)
O2M Ni2 N13 89.75(13)
O12 Ni2 N13 174.84(13)
O11 Ni2 N23 89.79(13)
O1 Ni2 N23 163.52(12)
O2M Ni2 N23 103.86(13)
O12 Ni2 N23 93.96(13)
N13 Ni2 N23 80.95(14)
O3M Ni3 O2M 93.35(12)
O3M Ni3 N12 96.32(13)
O2M Ni3 N12 88.45(13)
O3M Ni3 N14 87.13(14)
O2M Ni3 N14 96.85(13)
N12 Ni3 N14 173.51(14)
O3M Ni3 N24 165.16(13)
O2M Ni3 N24 95.52(13)
N12 Ni3 N24 95.79(14)
N14 Ni3 N24 80.03(14)
O3M Ni3 N22 97.24(13)
O2M Ni3 N22 164.17(12)
N12 Ni3 N22 78.75(14)
N14 Ni3 N22 95.40(14)
N24 Ni3 N22 76.78(14)
O3M Ni4 O14 91.19(12)
O3M Ni4 O4M 174.92(13)
O14 Ni4 O4M 89.18(14)
O3M Ni4 O2W 85.68(12)
O14 Ni4 O2W 96.05(13)
O4M Ni4 O2W 89.25(13)
O3M Ni4 N15 90.46(13)
O14 Ni4 N15 175.38(14)
O4M Ni4 N15 89.57(14)
O2W Ni4 N15 88.37(13)
O3M Ni4 N25 98.98(13)
O14 Ni4 N25 94.89(14)
O4M Ni4 N25 86.03(14)
O2W Ni4 N25 168.01(13)
N15 Ni4 N25 80.59(15)
O13 Ni5 O1 96.00(12)
O13 Ni5 O15 173.48(11)
O1 Ni5 O15 89.69(12)
O13 Ni5 N16 87.70(14)
O1 Ni5 N16 88.04(13)
O15 Ni5 N16 89.31(14)
O13 Ni5 O2W 90.03(12)
O1 Ni5 O2W 85.50(11)
O15 Ni5 O2W 93.60(12)
N16 Ni5 O2W 172.89(12)
O13 Ni5 N26 83.27(13)
O1 Ni5 N26 169.52(13)
O15 Ni5 N26 90.56(13)
N16 Ni5 N26 81.48(14)
O2W Ni5 N26 104.95(13)
N11 O11 Ni2 116.0(2)
N11 O11 Ni1 128.7(3)
Ni2 O11 Ni1 101.19(13)
C141 N11 O11 116.1(4)
C151 N21 C11 114.8(4)
C151 N21 Ni1 114.9(3)
C11 N21 Ni1 129.4(3)
C71 N31 C61 114.3(4)
N21 C11 C21 119.5(4)
N21 C11 C61 121.4(4)
C21 C11 C61 119.1(5)
C31 C21 C11 119.9(5)
C31 C21 H21 120.0
C11 C21 H21 120.0
C21 C31 C41 120.6(5)
C21 C31 H31 119.7
C41 C31 H31 119.7
C51 C41 C31 120.8(5)
C51 C41 H41 119.6
C31 C41 H41 119.6
C41 C51 C61 119.9(5)
C41 C51 H51 120.1
C61 C51 H51 120.1
N31 C61 C51 117.8(5)
N31 C61 C11 122.6(5)
C51 C61 C11 119.6(5)
N31 C71 C151 123.9(5)
N31 C71 C81 127.8(4)
C151 C71 C81 108.3(4)
C91 C81 C131 120.3(5)
C91 C81 C71 131.7(5)
C131 C81 C71 108.0(4)
C101 C91 C81 118.4(5)
C101 C91 H91 120.8
C81 C91 H91 120.8
C91 C101 C111 121.5(5)
C91 C101 H101 119.2
C111 C101 H101 119.2
C101 C111 C121 120.6(5)
C101 C111 H111 119.7
C121 C111 H111 119.7
C131 C121 C111 118.3(5)
C131 C121 H121 120.9
C111 C121 H121 120.9
C121 C131 C81 120.9(4)
C121 C131 C141 129.7(5)
C81 C131 C141 109.4(4)
N11 C141 C151 132.5(4)
N11 C141 C131 120.8(4)
C151 C141 C131 106.6(4)
N21 C151 C71 122.8(5)
N21 C151 C141 129.4(4)
C71 C151 C141 107.8(4)
N12 O12 Ni2 115.7(2)
C142 N12 O12 118.7(3)
C142 N12 Ni3 115.4(3)
O12 N12 Ni3 125.3(3)
C152 N22 C12 114.7(4)
C152 N22 Ni3 101.2(3)
C12 N22 Ni3 141.6(3)
C72 N32 C62 115.0(4)
N22 C12 C22 119.8(4)
N22 C12 C62 120.5(4)
C22 C12 C62 119.7(4)
C32 C22 C12 120.1(5)
C32 C22 H22 120.0
C12 C22 H22 120.0
C22 C32 C42 120.0(5)
C22 C32 H32 120.0
C42 C32 H32 120.0
C52 C42 C32 121.7(5)
C52 C42 H42 119.2
C32 C42 H42 119.2
C42 C52 C62 119.9(5)
C42 C52 H52 120.1
C62 C52 H52 120.1
N32 C62 C52 118.7(4)
N32 C62 C12 122.7(4)
C52 C62 C12 118.7(5)
N32 C72 C152 121.7(4)
N32 C72 C82 131.2(4)
C152 C72 C82 107.1(4)
C92 C82 C132 119.6(4)
C92 C82 C72 131.5(4)
C132 C82 C72 108.8(4)
C102 C92 C82 119.3(4)
C102 C92 H92 120.3
C82 C92 H92 120.3
C92 C102 C112 121.3(4)
C92 C102 H102 119.4
C112 C102 H102 119.4
C122 C112 C102 120.5(5)
C122 C112 H112 119.8
C102 C112 H112 119.8
C132 C122 C112 118.7(4)
C132 C122 H122 120.7
C112 C122 H122 120.7
C122 C132 C82 120.6(4)
C122 C132 C142 132.0(4)
C82 C132 C142 107.3(4)
N12 C142 C152 116.2(4)
N12 C142 C132 135.7(4)
C152 C142 C132 107.6(4)
N22 C152 C72 125.3(4)
N22 C152 C142 125.6(4)
C72 C152 C142 109.1(4)
N13 O13 Ni5 113.2(2)
C143 N13 O13 120.2(4)
C143 N13 Ni2 112.8(3)
O13 N13 Ni2 127.0(3)
C153 N23 C13 114.0(4)
C153 N23 Ni2 104.5(3)
C13 N23 Ni2 140.0(3)
C73 N33 C63 114.1(4)
N23 C13 C23 119.4(4)
N23 C13 C63 120.2(4)
C23 C13 C63 120.4(4)
C33 C23 C13 119.3(5)
C33 C23 H23 120.4
C13 C23 H23 120.4
C23 C33 C43 120.9(5)
C23 C33 H33 119.6
C43 C33 H33 119.6
C53 C43 C33 120.9(5)
C53 C43 H43 119.5
C33 C43 H43 119.5
C43 C53 C63 120.2(5)
C43 C53 H53 119.9
C63 C53 H53 119.9
N33 C63 C53 118.2(4)
N33 C63 C13 123.6(4)
C53 C63 C13 118.2(4)
N33 C73 C153 122.4(4)
N33 C73 C83 130.6(4)
C153 C73 C83 106.9(4)
C93 C83 C133 120.8(4)
C93 C83 C73 130.3(4)
C133 C83 C73 108.9(4)
C103 C93 C83 118.2(4)
C103 C93 H93 120.9
C83 C93 H93 120.9
C93 C103 C113 121.4(4)
C93 C103 H103 119.3
C113 C103 H103 119.3
C123 C113 C103 121.2(4)
C123 C113 H113 119.4
C103 C113 H113 119.4
C113 C123 C133 117.9(4)
C113 C123 H123 121.1
C133 C123 H123 121.1
C123 C133 C83 120.4(4)
C123 C133 C143 131.6(4)
C83 C133 C143 107.9(4)
N13 C143 C153 116.3(4)
N13 C143 C133 136.6(4)
C153 C143 C133 107.0(4)
N23 C153 C73 125.6(4)
N23 C153 C143 125.1(4)
C73 C153 C143 109.3(4)
N14 O14 Ni4 113.7(2)
C144 N14 O14 119.5(4)
C144 N14 Ni3 113.0(3)
O14 N14 Ni3 125.8(3)
C154 N24 C14 114.2(4)
C154 N24 Ni3 102.2(3)
C14 N24 Ni3 140.0(3)
C74 N34 C64 115.0(4)
N24 C14 C24 119.5(4)
N24 C14 C64 120.6(4)
C24 C14 C64 119.9(4)
C34 C24 C14 119.7(5)
C34 C24 H24 120.2
C14 C24 H24 120.2
C24 C34 C44 120.8(5)
C24 C34 H34 119.6
C44 C34 H34 119.6
C54 C44 C34 120.4(5)
C54 C44 H44 119.8
C34 C44 H44 119.8
C44 C54 C64 121.3(5)
C44 C54 H54 119.3
C64 C54 H54 119.3
N34 C64 C54 119.4(4)
N34 C64 C14 122.6(4)
C54 C64 C14 117.9(5)
N34 C74 C154 121.8(4)
N34 C74 C84 131.3(4)
C154 C74 C84 106.8(4)
C94 C84 C134 120.8(5)
C94 C84 C74 130.7(5)
C134 C84 C74 108.4(4)
C104 C94 C84 118.5(5)
C104 C94 H94 120.8
C84 C94 H94 120.8
C94 C104 C114 121.4(5)
C94 C104 H104 119.3
C114 C104 H104 119.3
C124 C114 C104 121.2(5)
C124 C114 H114 119.4
C104 C114 H114 119.4
C114 C124 C134 118.3(5)
C114 C124 H124 120.8
C134 C124 H124 120.8
C124 C134 C84 119.9(4)
C124 C134 C144 131.1(4)
C84 C134 C144 108.9(4)
N14 C144 C154 116.0(4)
N14 C144 C134 137.0(4)
C154 C144 C134 106.4(4)
N24 C154 C74 125.4(4)
N24 C154 C144 124.9(4)
C74 C154 C144 109.5(4)
N15 O15 Ni5 115.6(3)
C145 N15 O15 118.1(4)
C145 N15 Ni4 113.1(3)
O15 N15 Ni4 128.4(3)
C155 N25 C15 113.6(4)
C155 N25 Ni4 105.6(3)
C15 N25 Ni4 140.8(4)
C75 N35 C65 114.2(5)
N25 C15 C25 118.9(5)
N25 C15 C65 120.4(5)
C25 C15 C65 120.7(5)
C35 C25 C15 119.1(6)
C35 C25 H25 120.4
C15 C25 H25 120.4
C25 C35 C45 120.1(6)
C25 C35 H35 120.0
C45 C35 H35 120.0
C55 C45 C35 122.7(6)
C55 C45 H45 118.7
C35 C45 H45 118.7
C45 C55 C65 118.7(6)
C45 C55 H55 120.7
C65 C55 H55 120.7
N35 C65 C15 123.9(5)
N35 C65 C55 117.4(5)
C15 C65 C55 118.7(5)
N35 C75 C155 121.4(5)
N35 C75 C85 131.2(5)
C155 C75 C85 107.4(4)
C95 C85 C135 120.8(5)
C95 C85 C75 130.7(5)
C135 C85 C75 108.4(5)
C105 C95 C85 117.4(5)
C105 C95 H95 121.3
C85 C95 H95 121.3
C115 C105 C95 122.0(6)
C115 C105 H105 119.0
C95 C105 H105 119.0
C105 C115 C125 121.4(6)
C105 C115 H115 119.3
C125 C115 H115 119.3
C115 C125 C135 118.1(5)
C115 C125 H125 121.0
C135 C125 H125 121.0
C125 C135 C85 120.1(5)
C125 C135 C145 131.3(5)
C85 C135 C145 108.5(4)
N15 C145 C155 116.8(4)
N15 C145 C135 137.4(4)
C155 C145 C135 105.8(4)
N25 C155 C75 126.4(5)
N25 C155 C145 123.7(5)
C75 C155 C145 109.8(4)
N16 O16 Ni1 113.4(2)
C146 N16 O16 119.6(4)
C146 N16 Ni5 112.5(3)
O16 N16 Ni5 127.6(3)
C156 N26 C16 114.8(4)
C156 N26 Ni5 103.3(3)
C16 N26 Ni5 141.6(3)
C76 N36 C66 115.6(4)
N26 C16 C26 120.1(4)
N26 C16 C66 120.6(4)
C26 C16 C66 119.3(4)
C36 C26 C16 120.7(5)
C36 C26 H26 119.7
C16 C26 H26 119.7
C26 C36 C46 120.1(5)
C26 C36 H36 120.0
C46 C36 H36 120.0
C56 C46 C36 120.4(5)
C56 C46 H46 119.8
C36 C46 H46 119.8
C46 C56 C66 121.3(5)
C46 C56 H56 119.4
C66 C56 H56 119.4
N36 C66 C56 119.6(4)
N36 C66 C16 122.2(4)
C56 C66 C16 118.2(5)
N36 C76 C156 121.7(4)
N36 C76 C86 131.0(4)
C156 C76 C86 107.3(4)
C96 C86 C136 120.4(5)
C96 C86 C76 130.5(4)
C136 C86 C76 109.1(4)
C106 C96 C86 118.3(5)
C106 C96 H96 120.9
C86 C96 H96 120.9
C96 C106 C116 121.3(5)
C96 C106 H106 119.3
C116 C106 H106 119.3
C106 C116 C126 121.4(5)
C106 C116 H116 119.3
C126 C116 H116 119.3
C136 C126 C116 117.3(5)
C136 C126 H126 121.4
C116 C126 H126 121.4
C126 C136 C86 121.3(4)
C126 C136 C146 131.2(4)
C86 C136 C146 107.5(4)
N16 C146 C156 116.5(4)
N16 C146 C136 136.4(4)
C156 C146 C136 107.1(4)
N26 C156 C76 125.0(4)
N26 C156 C146 126.0(4)
C76 C156 C146 108.9(4)
Ni5 O1 Ni2 112.05(14)
Ni5 O1 Ni1 113.44(13)
Ni2 O1 Ni1 100.76(12)
Ni5 O1 H1 110.1
Ni2 O1 H1 110.1
Ni1 O1 H1 110.1
Ni1 O1W H1W1 120.2
Ni1 O1W H1W2 101.1
H1W1 O1W H1W2 112.0
Ni4 O2W Ni5 112.42(14)
Ni4 O2W H2W1 109.1
Ni5 O2W H2W1 109.1
Ni4 O2W H2W2 109.1
Ni5 O2W H2W2 109.1
H2W1 O2W H2W2 107.9
C1M O1M Ni1 123.1(3)
C1M O1M H1M 104.8
Ni1 O1M H1M 109.0
O1M C1M H1M1 109.5
O1M C1M H1M2 109.5
H1M1 C1M H1M2 109.5
O1M C1M H1M3 109.5
H1M1 C1M H1M3 109.5
H1M2 C1M H1M3 109.5
C2M O2M Ni3 116.6(3)
C2M O2M Ni2 116.1(3)
Ni3 O2M Ni2 113.56(14)
O2M C2M H2M1 109.5
O2M C2M H2M2 109.5
H2M1 C2M H2M2 109.5
O2M C2M H2M3 109.5
H2M1 C2M H2M3 109.5
H2M2 C2M H2M3 109.5
C3M O3M Ni3 115.4(2)
C3M O3M Ni4 117.6(2)
Ni3 O3M Ni4 113.34(15)
O3M C3M H3M1 109.5
O3M C3M H3M2 109.5
H3M1 C3M H3M2 109.5
O3M C3M H3M3 109.5
H3M1 C3M H3M3 109.5
H3M2 C3M H3M3 109.5
C4M O4M Ni4 127.3(3)
C4M O4M H4M 109.5
Ni4 O4M H4M 113.0
O4M C4M H4M1 109.5
O4M C4M H4M2 109.5
H4M1 C4M H4M2 109.5
O4M C4M H4M3 109.5
H4M1 C4M H4M3 109.5
H4M2 C4M H4M3 109.5
O1C Cl O3C 108.6(5)
O1C Cl O2C 109.4(4)
O3C Cl O2C 107.6(4)
O1C Cl O4C 110.5(3)
O3C Cl O4C 111.4(4)
O2C Cl O4C 109.3(3)
C17M O17M H17M 109.5
O17M C17M H177 109.5
O17M C17M H178 109.5
H177 C17M H178 109.5
O17M C17M H179 109.5
H177 C17M H179 109.5
H178 C17M H179 109.5
C6M O6M H6M 109.5
O6M C6M H6M1 109.5
O6M C6M H6M2 109.5
H6M1 C6M H6M2 109.5
O6M C6M H6M3 109.5
H6M1 C6M H6M3 109.5
H6M2 C6M H6M3 109.5
C7M O7M H7M 109.5
O7M C7M H7M4 109.5
O7M C7M H7M5 109.5
H7M4 C7M H7M5 109.5
O7M C7M H7M6 109.5
H7M4 C7M H7M6 109.5
H7M5 C7M H7M6 109.5
C8M O8M H8M 109.5
O8M C8M H8M1 109.5
O8M C8M H8M2 109.5
H8M1 C8M H8M2 109.5
O8M C8M H8M3 109.5
H8M1 C8M H8M3 109.5
H8M2 C8M H8M3 109.5
C9M O9M H9M 109.5
O9M C9M H9M1 109.5
O9M C9M H9M2 109.5
H9M1 C9M H9M2 109.5
O9M C9M H9M3 109.5
H9M1 C9M H9M3 109.5
H9M2 C9M H9M3 109.5
C10M O10M H10M 109.5
O10M C10M H10A 109.5
O10M C10M H10B 109.5
H10A C10M H10B 109.5
O10M C10M H10C 109.5
H10A C10M H10C 109.5
H10B C10M H10C 109.5
C11M O11M H11M 109.5
O11M C11M H11A 109.5
O11M C11M H11B 109.5
H11A C11M H11B 109.5
O11M C11M H11C 109.5
H11A C11M H11C 109.5
H11B C11M H11C 109.5
O12M C12M H12A 109.5
O12M C12M H12B 109.5
H12A C12M H12B 109.5
O12M C12M H12C 109.5
H12A C12M H12C 109.5
H12B C12M H12C 109.5
C12M O12M H12M 109.5
C13M O13M H13M 109.5
O13M C13M H13A 109.5
O13M C13M H13B 109.5
H13A C13M H13B 109.5
O13M C13M H13C 109.5
H13A C13M H13C 109.5
H13B C13M H13C 109.5
C14M O14M H14M 109.5
O14M C14M H14A 109.5
O14M C14M H14B 109.5
H14A C14M H14B 109.5
O14M C14M H14C 109.5
H14A C14M H14C 109.5
H14B C14M H14C 109.5
C15M O15M H15M 109.5
O15M C15M H15A 109.5
O15M C15M H15B 109.5
H15A C15M H15B 109.5
O15M C15M H15C 109.5
H15A C15M H15C 109.5
H15B C15M H15C 109.5
C16M O16M H16M 109.5
O16M C16M H16A 109.5
O16M C16M H16B 109.5
H16A C16M H16B 109.5
O16M C16M H16C 109.5
H16A C16M H16C 109.5
H16B C16M H16C 109.5
C19M O19M H19M 109.5
O19M C19M H19A 109.5
O19M C19M H19B 109.5
H19A C19M H19B 109.5
O19M C19M H19C 109.5
H19A C19M H19C 109.5
H19B C19M H19C 109.5
C18M O18M H18M 109.5
O18M C18M H18A 109.5
O18M C18M H18B 109.5
H18A C18M H18B 109.5
O18M C18M H18C 109.5
H18A C18M H18C 109.5
H18B C18M H18C 109.5

loop_
_geom_bond_atom_site_label_1
_geom_bond_atom_site_label_2
_geom_bond_distance
Ni1 O16 2.013(3)
Ni1 O11 2.041(3)
Ni1 O1 2.050(3)
Ni1 O1W 2.091(3)
Ni1 O1M 2.108(3)
Ni1 N21 2.121(4)
Ni2 O11 2.039(3)
Ni2 O1 2.042(3)
Ni2 O2M 2.056(3)
Ni2 O12 2.066(3)
Ni2 N13 2.080(4)
Ni2 N23 2.189(4)
Ni3 O3M 2.000(3)
Ni3 O2M 2.022(3)
Ni3 N12 2.047(4)
Ni3 N14 2.066(4)
Ni3 N24 2.244(4)
Ni3 N22 2.325(4)
Ni4 O3M 2.026(3)
Ni4 O14 2.033(3)
Ni4 O4M 2.076(3)
Ni4 O2W 2.094(3)
Ni4 N15 2.095(4)
Ni4 N25 2.192(4)
Ni5 O13 2.026(3)
Ni5 O1 2.033(3)
Ni5 O15 2.047(3)
Ni5 N16 2.075(4)
Ni5 O2W 2.146(3)
Ni5 N26 2.206(4)
O11 N11 1.339(4)
N11 C141 1.289(6)
N21 C151 1.319(6)
N21 C11 1.380(6)
N31 C71 1.306(7)
N31 C61 1.376(7)
C11 C21 1.406(7)
C11 C61 1.425(7)
C21 C31 1.381(7)
C21 H21 0.9500
C31 C41 1.397(8)
C31 H31 0.9500
C41 C51 1.372(8)
C41 H41 0.9500
C51 C61 1.406(8)
C51 H51 0.9500
C71 C151 1.443(6)
C71 C81 1.468(7)
C81 C91 1.388(7)
C81 C131 1.411(7)
C91 C101 1.379(8)
C91 H91 0.9500
C101 C111 1.387(8)
C101 H101 0.9500
C111 C121 1.396(7)
C111 H111 0.9500
C121 C131 1.379(7)
C121 H121 0.9500
C131 C141 1.471(6)
C141 C151 1.470(7)
O12 N12 1.327(4)
N12 C142 1.302(5)
N22 C152 1.310(6)
N22 C12 1.384(6)
N32 C72 1.315(6)
N32 C62 1.392(6)
C12 C22 1.404(6)
C12 C62 1.426(6)
C22 C32 1.368(7)
C22 H22 0.9500
C32 C42 1.411(8)
C32 H32 0.9500
C42 C52 1.346(8)
C42 H42 0.9500
C52 C62 1.422(7)
C52 H52 0.9500
C72 C152 1.431(6)
C72 C82 1.463(6)
C82 C92 1.389(6)
C82 C132 1.430(6)
C92 C102 1.375(7)
C92 H92 0.9500
C102 C112 1.399(7)
C102 H102 0.9500
C112 C122 1.397(6)
C112 H112 0.9500
C122 C132 1.384(6)
C122 H122 0.9500
C132 C142 1.467(6)
C142 C152 1.441(6)
O13 N13 1.319(4)
N13 C143 1.297(6)
N23 C153 1.300(6)
N23 C13 1.390(5)
N33 C73 1.304(6)
N33 C63 1.381(6)
C13 C23 1.405(6)
C13 C63 1.422(7)
C23 C33 1.384(6)
C23 H23 0.9500
C33 C43 1.389(8)
C33 H33 0.9500
C43 C53 1.374(7)
C43 H43 0.9500
C53 C63 1.418(6)
C53 H53 0.9500
C73 C153 1.428(6)
C73 C83 1.472(6)
C83 C93 1.384(6)
C83 C133 1.416(6)
C93 C103 1.382(7)
C93 H93 0.9500
C103 C113 1.391(7)
C103 H103 0.9500
C113 C123 1.389(6)
C113 H113 0.9500
C123 C133 1.393(6)
C123 H123 0.9500
C133 C143 1.472(6)
C143 C153 1.447(6)
O14 N14 1.316(5)
N14 C144 1.298(6)
N24 C154 1.310(6)
N24 C14 1.383(6)
N34 C74 1.309(6)
N34 C64 1.388(6)
C14 C24 1.415(7)
C14 C64 1.429(7)
C24 C34 1.369(7)
C24 H24 0.9500
C34 C44 1.401(8)
C34 H34 0.9500
C44 C54 1.365(8)
C44 H44 0.9500
C54 C64 1.406(7)
C54 H54 0.9500
C74 C154 1.433(6)
C74 C84 1.469(7)
C84 C94 1.388(7)
C84 C134 1.419(7)
C94 C104 1.383(8)
C94 H94 0.9500
C104 C114 1.392(8)
C104 H104 0.9500
C114 C124 1.388(7)
C114 H114 0.9500
C124 C134 1.403(7)
C124 H124 0.9500
C134 C144 1.459(7)
C144 C154 1.454(6)
O15 N15 1.330(5)
N15 C145 1.294(6)
N25 C155 1.317(6)
N25 C15 1.391(6)
N35 C75 1.329(7)
N35 C65 1.387(7)
C15 C25 1.405(8)
C15 C65 1.408(8)
C25 C35 1.380(7)
C25 H25 0.9500
C35 C45 1.384(9)
C35 H35 0.9500
C45 C55 1.362(9)
C45 H45 0.9500
C55 C65 1.426(8)
C55 H55 0.9500
C75 C155 1.408(8)
C75 C85 1.466(8)
C85 C95 1.400(8)
C85 C135 1.413(7)
C95 C105 1.384(8)
C95 H95 0.9500
C105 C115 1.373(9)
C105 H105 0.9500
C115 C125 1.391(8)
C115 H115 0.9500
C125 C135 1.392(7)
C125 H125 0.9500
C135 C145 1.471(7)
C145 C155 1.457(7)
O16 N16 1.312(4)
N16 C146 1.303(5)
N26 C156 1.307(6)
N26 C16 1.384(6)
N36 C76 1.313(6)
N36 C66 1.380(7)
C16 C26 1.402(7)
C16 C66 1.431(6)
C26 C36 1.371(7)
C26 H26 0.9500
C36 C46 1.410(7)
C36 H36 0.9500
C46 C56 1.356(8)
C46 H46 0.9500
C56 C66 1.410(7)
C56 H56 0.9500
C76 C156 1.432(6)
C76 C86 1.457(7)
C86 C96 1.386(7)
C86 C136 1.418(6)
C96 C106 1.375(8)
C96 H96 0.9500
C106 C116 1.394(8)
C106 H106 0.9500
C116 C126 1.395(7)
C116 H116 0.9500
C126 C136 1.381(7)
C126 H126 0.9500
C136 C146 1.476(6)
C146 C156 1.444(6)
O1 H1 0.8600
O1W H1W1 0.8598
O1W H1W2 0.8599
O2W H2W1 0.8600
O2W H2W2 0.8600
O1M C1M 1.432(6)
O1M H1M 0.8579
C1M H1M1 0.9800
C1M H1M2 0.9800
C1M H1M3 0.9800
O2M C2M 1.423(6)
C2M H2M1 0.9800
C2M H2M2 0.9800
C2M H2M3 0.9800
O3M C3M 1.417(5)
C3M H3M1 0.9800
C3M H3M2 0.9800
C3M H3M3 0.9800
O4M C4M 1.405(7)
O4M H4M 0.8400
C4M H4M1 0.9800
C4M H4M2 0.9800
C4M H4M3 0.9800
Cl O1C 1.391(6)
Cl O3C 1.413(7)
Cl O2C 1.414(5)
Cl O4C 1.446(5)
O5M C5M 1.382(10)
O5M H5M 0.8400
C5M H5M1 0.9800
C5M H5M2 0.9800
C5M H5M3 0.9800
O17M C17M 1.47(3)
O17M H17M 0.8400
C17M H177 0.9800
C17M H178 0.9800
C17M H179 0.9800
O6M C6M 1.600(13)
O6M H6M 0.8400
C6M H6M1 0.9800
C6M H6M2 0.9800
C6M H6M3 0.9800
O7M C7M 1.364(12)
O7M H7M 0.8400
C7M H7M4 0.9800
C7M H7M5 0.9800
C7M H7M6 0.9800
O8M C8M 1.392(10)
O8M H8M 0.8400
C8M H8M1 0.9800
C8M H8M2 0.9800
C8M H8M3 0.9800
O9M C9M 1.418(12)
O9M H9M 0.8400
C9M H9M1 0.9800
C9M H9M2 0.9800
C9M H9M3 0.9800
O10M C10M 1.316(13)
O10M H10M 0.8400
C10M H10A 0.9800
C10M H10B 0.9800
C10M H10C 0.9800
O11M C11M 1.30(3)
O11M H11M 0.8400
C11M H11A 0.9800
C11M H11B 0.9800
C11M H11C 0.9800
C12M O12M 1.335(19)
C12M H12A 0.9800
C12M H12B 0.9800
C12M H12C 0.9800
O12M H12M 0.8400
O13M C13M 1.38(4)
O13M H13M 0.8400
C13M H13A 0.9800
C13M H13B 0.9800
C13M H13C 0.9800
O14M C14M 1.40(3)
O14M H14M 0.8400
C14M H14A 0.9800
C14M H14B 0.9800
C14M H14C 0.9800
O15M C15M 1.299(16)
O15M H15M 0.8400
C15M H15A 0.9800
C15M H15B 0.9800
C15M H15C 0.9800
O16M C16M 1.380(17)
O16M H16M 0.8400
C16M H16A 0.9800
C16M H16B 0.9800
C16M H16C 0.9800
O19M C19M 1.68(4)
O19M H19M 0.8400
C19M H19A 0.9800
C19M H19B 0.9800
C19M H19C 0.9800
O18M C18M 1.506(18)
O18M H18M 0.8400
C18M H18A 0.9800
C18M H18B 0.9800
C18M H18C 0.9800

loop_
_geom_torsion_atom_site_label_1
_geom_torsion_atom_site_label_2
_geom_torsion_atom_site_label_3
_geom_torsion_atom_site_label_4
_geom_torsion
O1 Ni2 O11 N11 152.0(3)
O2M Ni2 O11 N11 126.8(5)
O12 Ni2 O11 N11 54.2(3)
N13 Ni2 O11 N11 -120.6(3)
N23 Ni2 O11 N11 -39.8(3)
O1 Ni2 O11 Ni1 8.29(11)
O2M Ni2 O11 Ni1 -16.9(5)
O12 Ni2 O11 Ni1 -89.45(13)
N13 Ni2 O11 Ni1 95.68(14)
N23 Ni2 O11 Ni1 176.56(13)
O16 Ni1 O11 N11 121.8(3)
O1 Ni1 O11 N11 -145.2(3)
O1W Ni1 O11 N11 -57.1(3)
O1M Ni1 O11 N11 -134.5(5)
N21 Ni1 O11 N11 32.7(3)
O16 Ni1 O11 Ni2 -101.22(13)
O1 Ni1 O11 Ni2 -8.27(11)
O1W Ni1 O11 Ni2 79.84(13)
O1M Ni1 O11 Ni2 2.5(6)
N21 Ni1 O11 Ni2 169.63(14)
Ni2 O11 N11 C141 -155.3(3)
Ni1 O11 N11 C141 -23.4(5)
O16 Ni1 N21 C151 -120.1(3)
O11 Ni1 N21 C151 -23.7(3)
O1 Ni1 N21 C151 -13.7(8)
O1W Ni1 N21 C151 64.5(3)
O1M Ni1 N21 C151 153.6(3)
O16 Ni1 N21 C11 71.5(4)
O11 Ni1 N21 C11 167.9(4)
O1 Ni1 N21 C11 177.9(5)
O1W Ni1 N21 C11 -103.9(4)
O1M Ni1 N21 C11 -14.8(4)
C151 N21 C11 C21 175.5(5)
Ni1 N21 C11 C21 -16.1(7)
C151 N21 C11 C61 -3.6(7)
Ni1 N21 C11 C61 164.8(4)
N21 C11 C21 C31 179.1(5)
C61 C11 C21 C31 -1.7(8)
C11 C21 C31 C41 0.4(9)
C21 C31 C41 C51 1.7(10)
C31 C41 C51 C61 -2.3(11)
C71 N31 C61 C51 -176.9(6)
C71 N31 C61 C11 3.0(8)
C41 C51 C61 N31 -179.2(6)
C41 C51 C61 C11 0.9(10)
N21 C11 C61 N31 0.4(9)
C21 C11 C61 N31 -178.8(5)
N21 C11 C61 C51 -179.8(5)
C21 C11 C61 C51 1.1(9)
C61 N31 C71 C151 -3.0(8)
C61 N31 C71 C81 179.0(5)
N31 C71 C81 C91 -1.7(10)
C151 C71 C81 C91 -180.0(6)
N31 C71 C81 C131 179.3(5)
C151 C71 C81 C131 1.1(6)
C131 C81 C91 C101 -0.4(8)
C71 C81 C91 C101 -179.2(6)
C81 C91 C101 C111 0.9(9)
C91 C101 C111 C121 -0.2(10)
C101 C111 C121 C131 -0.9(9)
C111 C121 C131 C81 1.3(8)
C111 C121 C131 C141 179.5(5)
C91 C81 C131 C121 -0.7(8)
C71 C81 C131 C121 178.4(5)
C91 C81 C131 C141 -179.3(5)
C71 C81 C131 C141 -0.2(6)
O11 N11 C141 C151 -2.0(7)
O11 N11 C141 C131 -177.3(4)
C121 C131 C141 N11 -2.7(8)
C81 C131 C141 N11 175.7(4)
C121 C131 C141 C151 -179.2(5)
C81 C131 C141 C151 -0.8(5)
C11 N21 C151 C71 3.7(7)
Ni1 N21 C151 C71 -166.4(4)
C11 N21 C151 C141 -176.9(5)
Ni1 N21 C151 C141 13.0(6)
N31 C71 C151 N21 -0.3(8)
C81 C71 C151 N21 178.0(4)
N31 C71 C151 C141 -179.9(5)
C81 C71 C151 C141 -1.5(5)
N11 C141 C151 N21 6.0(9)
C131 C141 C151 N21 -178.1(5)
N11 C141 C151 C71 -174.5(5)
C131 C141 C151 C71 1.4(5)
O11 Ni2 O12 N12 150.4(3)
O1 Ni2 O12 N12 72.6(3)
O2M Ni2 O12 N12 -16.2(3)
N23 Ni2 O12 N12 -120.2(3)
Ni2 O12 N12 C142 172.6(3)
Ni2 O12 N12 Ni3 2.3(4)
O3M Ni3 N12 C142 109.5(3)
O2M Ni3 N12 C142 -157.3(3)
N24 Ni3 N12 C142 -62.0(3)
N22 Ni3 N12 C142 13.3(3)
O3M Ni3 N12 O12 -80.0(3)
O2M Ni3 N12 O12 13.2(3)
N24 Ni3 N12 O12 108.6(3)
N22 Ni3 N12 O12 -176.1(3)
O3M Ni3 N22 C152 -109.0(3)
O2M Ni3 N22 C152 22.6(6)
N12 Ni3 N22 C152 -14.0(3)
N14 Ni3 N22 C152 163.2(3)
N24 Ni3 N22 C152 84.8(3)
O3M Ni3 N22 C12 91.6(5)
O2M Ni3 N22 C12 -136.8(5)
N12 Ni3 N22 C12 -173.4(5)
N14 Ni3 N22 C12 3.8(5)
N24 Ni3 N22 C12 -74.6(5)
C152 N22 C12 C22 177.4(4)
Ni3 N22 C12 C22 -24.9(8)
C152 N22 C12 C62 -2.6(7)
Ni3 N22 C12 C62 155.0(4)
N22 C12 C22 C32 179.6(5)
C62 C12 C22 C32 -0.4(8)
C12 C22 C32 C42 1.1(8)
C22 C32 C42 C52 -0.5(9)
C32 C42 C52 C62 -0.7(10)
C72 N32 C62 C52 -176.6(5)
C72 N32 C62 C12 3.4(7)
C42 C52 C62 N32 -178.7(6)
C42 C52 C62 C12 1.3(9)
N22 C12 C62 N32 -0.8(8)
C22 C12 C62 N32 179.2(5)
N22 C12 C62 C52 179.2(5)
C22 C12 C62 C52 -0.8(8)
C62 N32 C72 C152 -2.7(7)
C62 N32 C72 C82 179.9(5)
N32 C72 C82 C92 1.6(9)
C152 C72 C82 C92 -176.1(5)
N32 C72 C82 C132 179.8(5)
C152 C72 C82 C132 2.1(5)
C132 C82 C92 C102 -1.0(7)
C72 C82 C92 C102 177.1(5)
C82 C92 C102 C112 2.1(8)
C92 C102 C112 C122 -1.1(8)
C102 C112 C122 C132 -1.0(8)
C112 C122 C132 C82 2.1(7)
C112 C122 C132 C142 -174.0(5)
C92 C82 C132 C122 -1.2(7)
C72 C82 C132 C122 -179.6(4)
C92 C82 C132 C142 175.8(4)
C72 C82 C132 C142 -2.6(5)
O12 N12 C142 C152 178.8(4)
Ni3 N12 C142 C152 -10.0(5)
O12 N12 C142 C132 -10.5(8)
Ni3 N12 C142 C132 160.7(5)
C122 C132 C142 N12 7.5(10)
C82 C132 C142 N12 -169.0(5)
C122 C132 C142 C152 178.7(5)
C82 C132 C142 C152 2.2(5)
C12 N22 C152 C72 3.5(7)
Ni3 N22 C152 C72 -162.5(4)
C12 N22 C152 C142 -179.1(4)
Ni3 N22 C152 C142 14.8(5)
N32 C72 C152 N22 -0.9(8)
C82 C72 C152 N22 177.1(4)
N32 C72 C152 C142 -178.6(4)
C82 C72 C152 C142 -0.6(5)
N12 C142 C152 N22 -5.5(7)
C132 C142 C152 N22 -178.7(4)
N12 C142 C152 C72 172.2(4)
C132 C142 C152 C72 -1.0(5)
O1 Ni5 O13 N13 6.5(3)
N16 Ni5 O13 N13 94.3(3)
O2W Ni5 O13 N13 -79.0(3)
N26 Ni5 O13 N13 175.9(3)
Ni5 O13 N13 C143 -174.0(3)
Ni5 O13 N13 Ni2 6.1(4)
O11 Ni2 N13 C143 86.7(3)
O1 Ni2 N13 C143 165.0(3)
O2M Ni2 N13 C143 -106.2(3)
N23 Ni2 N13 C143 -2.2(3)
O11 Ni2 N13 O13 -93.4(3)
O1 Ni2 N13 O13 -15.0(3)
O2M Ni2 N13 O13 73.7(3)
N23 Ni2 N13 O13 177.7(3)
O11 Ni2 N23 C153 -91.5(3)
O1 Ni2 N23 C153 -46.9(6)
O2M Ni2 N23 C153 91.8(3)
O12 Ni2 N23 C153 -176.4(3)
N13 Ni2 N23 C153 4.4(3)
O11 Ni2 N23 C13 72.8(5)
O1 Ni2 N23 C13 117.4(5)
O2M Ni2 N23 C13 -103.9(4)
O12 Ni2 N23 C13 -12.2(5)
N13 Ni2 N23 C13 168.6(5)
C153 N23 C13 C23 177.5(4)
Ni2 N23 C13 C23 14.1(7)
C153 N23 C13 C63 -1.7(6)
Ni2 N23 C13 C63 -165.0(3)
N23 C13 C23 C33 -177.6(4)
C63 C13 C23 C33 1.6(7)
C13 C23 C33 C43 -1.4(8)
C23 C33 C43 C53 1.0(9)
C33 C43 C53 C63 -0.7(9)
C73 N33 C63 C53 -177.6(4)
C73 N33 C63 C13 0.7(7)
C43 C53 C63 N33 179.3(5)
C43 C53 C63 C13 0.9(8)
N23 C13 C63 N33 -0.5(7)
C23 C13 C63 N33 -179.7(4)
N23 C13 C63 C53 177.9(4)
C23 C13 C63 C53 -1.3(7)
C63 N33 C73 C153 1.2(6)
C63 N33 C73 C83 178.3(4)
N33 C73 C83 C93 4.2(8)
C153 C73 C83 C93 -178.4(5)
N33 C73 C83 C133 -175.8(5)
C153 C73 C83 C133 1.6(5)
C133 C83 C93 C103 1.0(7)
C73 C83 C93 C103 -179.0(4)
C83 C93 C103 C113 0.6(7)
C93 C103 C113 C123 -1.2(7)
C103 C113 C123 C133 0.2(7)
C113 C123 C133 C83 1.4(6)
C113 C123 C133 C143 179.4(4)
C93 C83 C133 C123 -2.0(6)
C73 C83 C133 C123 178.0(4)
C93 C83 C133 C143 179.5(4)
C73 C83 C133 C143 -0.5(5)
O13 N13 C143 C153 179.7(4)
Ni2 N13 C143 C153 -0.4(5)
O13 N13 C143 C133 5.3(8)
Ni2 N13 C143 C133 -174.8(4)
C123 C133 C143 N13 -4.3(9)
C83 C133 C143 N13 173.9(5)
C123 C133 C143 C153 -179.0(4)
C83 C133 C143 C153 -0.8(5)
C13 N23 C153 C73 3.8(6)
Ni2 N23 C153 C73 172.8(4)
C13 N23 C153 C143 -175.5(4)
Ni2 N23 C153 C143 -6.5(5)
N33 C73 C153 N23 -3.9(7)
C83 C73 C153 N23 178.5(4)
N33 C73 C153 C143 175.6(4)
C83 C73 C153 C143 -2.1(5)
N13 C143 C153 N23 5.3(6)
C133 C143 C153 N23 -178.7(4)
N13 C143 C153 C73 -174.1(4)
C133 C143 C153 C73 1.8(5)
O3M Ni4 O14 N14 -23.6(3)
O4M Ni4 O14 N14 151.3(3)
O2W Ni4 O14 N14 62.2(3)
N25 Ni4 O14 N14 -122.7(3)
Ni4 O14 N14 C144 175.2(3)
Ni4 O14 N14 Ni3 10.8(4)
O3M Ni3 N14 C144 -156.6(3)
O2M Ni3 N14 C144 110.4(3)
N24 Ni3 N14 C144 16.0(3)
N22 Ni3 N14 C144 -59.6(3)
O3M Ni3 N14 O14 8.7(3)
O2M Ni3 N14 O14 -84.4(3)
N24 Ni3 N14 O14 -178.8(3)
N22 Ni3 N14 O14 105.7(3)
O3M Ni3 N24 C154 14.3(7)
O2M Ni3 N24 C154 -112.1(3)
N12 Ni3 N24 C154 158.9(3)
N14 Ni3 N24 C154 -16.1(3)
N22 Ni3 N24 C154 81.9(3)
O3M Ni3 N24 C14 -141.2(5)
O2M Ni3 N24 C14 92.4(5)
N12 Ni3 N24 C14 3.4(5)
N14 Ni3 N24 C14 -171.6(5)
N22 Ni3 N24 C14 -73.6(5)
C154 N24 C14 C24 174.6(4)
Ni3 N24 C14 C24 -31.8(7)
C154 N24 C14 C64 -5.2(6)
Ni3 N24 C14 C64 148.4(4)
N24 C14 C24 C34 178.8(5)
C64 C14 C24 C34 -1.3(8)
C14 C24 C34 C44 0.2(9)
C24 C34 C44 C54 1.3(10)
C34 C44 C54 C64 -1.6(10)
C74 N34 C64 C54 -176.4(5)
C74 N34 C64 C14 2.7(7)
C44 C54 C64 N34 179.5(6)
C44 C54 C64 C14 0.4(9)
N24 C14 C64 N34 1.8(8)
C24 C14 C64 N34 -178.1(5)
N24 C14 C64 C54 -179.1(5)
C24 C14 C64 C54 1.0(8)
C64 N34 C74 C154 -3.4(7)
C64 N34 C74 C84 -178.4(5)
N34 C74 C84 C94 -0.5(10)
C154 C74 C84 C94 -176.1(6)
N34 C74 C84 C134 176.3(5)
C154 C74 C84 C134 0.7(6)
C134 C84 C94 C104 -0.1(9)
C74 C84 C94 C104 176.3(6)
C84 C94 C104 C114 0.4(9)
C94 C104 C114 C124 0.3(10)
C104 C114 C124 C134 -1.3(8)
C114 C124 C134 C84 1.5(8)
C114 C124 C134 C144 -173.9(5)
C94 C84 C134 C124 -0.8(8)
C74 C84 C134 C124 -178.0(5)
C94 C84 C134 C144 175.5(5)
C74 C84 C134 C144 -1.6(6)
O14 N14 C144 C154 -178.7(4)
Ni3 N14 C144 C154 -12.5(5)
O14 N14 C144 C134 -9.4(8)
Ni3 N14 C144 C134 156.9(5)
C124 C134 C144 N14 7.7(10)
C84 C134 C144 N14 -168.1(5)
C124 C134 C144 C154 177.7(5)
C84 C134 C144 C154 1.9(5)
C14 N24 C154 C74 4.7(7)
Ni3 N24 C154 C74 -158.3(4)
C14 N24 C154 C144 179.2(4)
Ni3 N24 C154 C144 16.2(5)
N34 C74 C154 N24 -0.3(8)
C84 C74 C154 N24 175.8(5)
N34 C74 C154 C144 -175.6(5)
C84 C74 C154 C144 0.5(5)
N14 C144 C154 N24 -4.3(7)
C134 C144 C154 N24 -176.8(4)
N14 C144 C154 C74 171.0(4)
C134 C144 C154 C74 -1.5(5)
O1 Ni5 O15 N15 -78.8(3)
N16 Ni5 O15 N15 -166.8(3)
O2W Ni5 O15 N15 6.7(3)
N26 Ni5 O15 N15 111.7(3)
Ni5 O15 N15 C145 173.9(3)
Ni5 O15 N15 Ni4 1.3(4)
O3M Ni4 N15 C145 -95.9(3)
O4M Ni4 N15 C145 89.2(3)
O2W Ni4 N15 C145 178.4(3)
N25 Ni4 N15 C145 3.1(3)
O3M Ni4 N15 O15 77.0(3)
O4M Ni4 N15 O15 -97.9(3)
O2W Ni4 N15 O15 -8.7(3)
N25 Ni4 N15 O15 176.0(3)
O3M Ni4 N25 C155 86.1(3)
O14 Ni4 N25 C155 178.1(3)
O4M Ni4 N25 C155 -93.0(3)
O2W Ni4 N25 C155 -26.0(8)
N15 Ni4 N25 C155 -2.8(3)
O3M Ni4 N25 C15 -94.5(5)
O14 Ni4 N25 C15 -2.6(5)
O4M Ni4 N25 C15 86.3(5)
O2W Ni4 N25 C15 153.3(6)
N15 Ni4 N25 C15 176.5(5)
C155 N25 C15 C25 179.2(4)
Ni4 N25 C15 C25 -0.1(8)
C155 N25 C15 C65 -0.5(7)
Ni4 N25 C15 C65 -179.8(4)
N25 C15 C25 C35 -179.8(5)
C65 C15 C25 C35 -0.1(8)
C15 C25 C35 C45 0.3(8)
C25 C35 C45 C55 0.9(10)
C35 C45 C55 C65 -2.3(11)
C75 N35 C65 C15 1.5(8)
C75 N35 C65 C55 -178.8(5)
N25 C15 C65 N35 -1.9(8)
C25 C15 C65 N35 178.4(5)
N25 C15 C65 C55 178.4(5)
C25 C15 C65 C55 -1.3(8)
C45 C55 C65 N35 -177.3(6)
C45 C55 C65 C15 2.4(9)
C65 N35 C75 C155 1.1(8)
C65 N35 C75 C85 179.7(6)
N35 C75 C85 C95 6.5(10)
C155 C75 C85 C95 -174.7(6)
N35 C75 C85 C135 -176.1(6)
C155 C75 C85 C135 2.7(6)
C135 C85 C95 C105 3.1(8)
C75 C85 C95 C105 -179.7(6)
C85 C95 C105 C115 -0.6(9)
C95 C105 C115 C125 -0.9(9)
C105 C115 C125 C135 -0.1(8)
C115 C125 C135 C85 2.7(8)
C115 C125 C135 C145 -177.4(5)
C95 C85 C135 C125 -4.2(8)
C75 C85 C135 C125 178.0(5)
C95 C85 C135 C145 175.8(5)
C75 C85 C135 C145 -2.0(6)
O15 N15 C145 C155 -176.5(4)
Ni4 N15 C145 C155 -2.8(5)
O15 N15 C145 C135 1.5(8)
Ni4 N15 C145 C135 175.1(5)
C125 C135 C145 N15 2.4(10)
C85 C135 C145 N15 -177.6(5)
C125 C135 C145 C155 -179.4(5)
C85 C135 C145 C155 0.5(5)
C15 N25 C155 C75 3.3(7)
Ni4 N25 C155 C75 -177.1(4)
C15 N25 C155 C145 -177.1(4)
Ni4 N25 C155 C145 2.4(5)
N35 C75 C155 N25 -3.8(8)
C85 C75 C155 N25 177.2(5)
N35 C75 C155 C145 176.5(5)
C85 C75 C155 C145 -2.4(6)
N15 C145 C155 N25 0.1(7)
C135 C145 C155 N25 -178.5(4)
N15 C145 C155 C75 179.7(4)
C135 C145 C155 C75 1.2(5)
O11 Ni1 O16 N16 96.7(3)
O1 Ni1 O16 N16 18.0(3)
O1M Ni1 O16 N16 -71.4(3)
N21 Ni1 O16 N16 -173.5(3)
Ni1 O16 N16 C146 172.2(3)
Ni1 O16 N16 Ni5 -15.3(4)
O13 Ni5 N16 C146 80.2(3)
O1 Ni5 N16 C146 176.3(3)
O15 Ni5 N16 C146 -94.0(3)
N26 Ni5 N16 C146 -3.4(3)
O13 Ni5 N16 O16 -92.7(3)
O1 Ni5 N16 O16 3.4(3)
O15 Ni5 N16 O16 93.1(3)
N26 Ni5 N16 O16 -176.3(4)
O13 Ni5 N26 C156 -85.4(3)
O1 Ni5 N26 C156 1.2(9)
O15 Ni5 N26 C156 92.5(3)
N16 Ni5 N26 C156 3.3(3)
O13 Ni5 N26 C16 88.5(5)
O1 Ni5 N26 C16 175.1(6)
O15 Ni5 N26 C16 -93.6(5)
N16 Ni5 N26 C16 177.2(5)
O2W Ni5 N26 C16 0.3(5)
C156 N26 C16 C26 -178.5(4)
Ni5 N26 C16 C26 8.1(8)
C156 N26 C16 C66 1.1(6)
Ni5 N26 C16 C66 -172.3(4)
N26 C16 C26 C36 -178.9(5)
C66 C16 C26 C36 1.5(8)
C16 C26 C36 C46 -1.4(8)
C26 C36 C46 C56 0.1(9)
C36 C46 C56 C66 1.2(9)
C76 N36 C66 C56 177.9(5)
C76 N36 C66 C16 -2.8(7)
C46 C56 C66 N36 178.3(5)
C46 C56 C66 C16 -1.1(8)
N26 C16 C66 N36 0.8(7)
C26 C16 C66 N36 -179.6(5)
N26 C16 C66 C56 -179.9(5)
C26 C16 C66 C56 -0.3(7)
C66 N36 C76 C156 2.9(7)
C66 N36 C76 C86 -178.2(5)
N36 C76 C86 C96 4.4(10)
C156 C76 C86 C96 -176.7(6)
N36 C76 C86 C136 -177.0(5)
C156 C76 C86 C136 2.0(6)
C136 C86 C96 C106 1.7(9)
C76 C86 C96 C106 -179.8(6)
C86 C96 C106 C116 -0.7(10)
C96 C106 C116 C126 0.6(11)
C106 C116 C126 C136 -1.5(10)
C116 C126 C136 C86 2.6(8)
C116 C126 C136 C146 -177.8(6)
C96 C86 C136 C126 -2.8(8)
C76 C86 C136 C126 178.4(5)
C96 C86 C136 C146 177.5(5)
C76 C86 C136 C146 -1.3(5)
O16 N16 C146 C156 176.2(4)
Ni5 N16 C146 C156 2.7(5)
O16 N16 C146 C136 -2.0(8)
Ni5 N16 C146 C136 -175.6(5)
C126 C136 C146 N16 -1.1(10)
C86 C136 C146 N16 178.5(5)
C126 C136 C146 C156 -179.5(5)
C86 C136 C146 C156 0.1(5)
C16 N26 C156 C76 -1.0(7)
Ni5 N26 C156 C76 174.8(4)
C16 N26 C156 C146 -179.1(4)
Ni5 N26 C156 C146 -3.3(5)
N36 C76 C156 N26 -1.1(8)
C86 C76 C156 N26 179.8(4)
N36 C76 C156 C146 177.2(4)
C86 C76 C156 C146 -1.9(5)
N16 C146 C156 N26 0.7(7)
C136 C146 C156 N26 179.4(4)
N16 C146 C156 C76 -177.7(4)
C136 C146 C156 C76 1.1(5)
